data_7011159
loop_
_publ_author_name
'Hiroko Kato'
'Hidetake Seino'
'Yasushi Mizobe'
'Masanobu Hidai'

_publ_section_title
;
 Syntheses and reactivities of hydrosulfido- or sulfido-bridged
 heterobimetallic complexes containing Group 6 and Group 9 metals
;
_journal_issue 7
_journal_name_full 'J. Chem. Soc., Dalton Trans.'
_journal_page_first 1494
_journal_page_last 1499
_journal_paper_doi 10.1039/b108227m
_journal_year 2002
_chemical_formula_sum 'C48.25 H44.5 F6 O0.75 P3 Rh S2 W'
_chemical_formula_weight 1194.17
_space_group_IT_number 4
_symmetry_cell_setting monoclinic
_symmetry_Int_Tables_number 4
_symmetry_space_group_name_Hall 'P 2yb'
_symmetry_space_group_name_H-M 'P 1 21 1'
_audit_creation_date 'Fri Mar 31 21:22:09 2000'
_audit_creation_method 'from TEXRAY.INF file'
_cell_angle_alpha 90
_cell_angle_beta 98.06(1)
_cell_angle_gamma 90
_cell_formula_units_Z 4
_cell_length_a 11.005(2)
_cell_length_b 36.622(2)
_cell_length_c 12.020(2)
_cell_measurement_reflns_used 25
_cell_measurement_temperature 296.2
_cell_measurement_theta_max 19.6
_cell_measurement_theta_min 18.6
_cell_volume 4796.5(12)
_computing_cell_refinement 'Rigaku/AFC Diffractometer Control'
_computing_data_collection 'Rigaku/AFC Diffractometer Control'
_computing_data_reduction teXsan
_computing_publication_material teXsan
_computing_structure_refinement teXsan
_computing_structure_solution 'DIRDIF92 (PATTY)'
_diffrn_ambient_temperature 296.2
_diffrn_measurement_device_type 'Rigaku AFC7R'
_diffrn_measurement_method \w
_diffrn_orient_matrix_UB_11 0.01547
_diffrn_orient_matrix_UB_12 0.02621
_diffrn_orient_matrix_UB_13 -0.01669
_diffrn_orient_matrix_UB_21 -0.00374
_diffrn_orient_matrix_UB_22 -0.00603
_diffrn_orient_matrix_UB_23 -0.08155
_diffrn_orient_matrix_UB_31 -0.09038
_diffrn_orient_matrix_UB_32 0.00473
_diffrn_orient_matrix_UB_33 -0.01145
_diffrn_radiation_detector 'scintillation counter'
_diffrn_radiation_monochromator graphite
_diffrn_radiation_source 'Rigaku rotating anode'
_diffrn_radiation_type 'Mo K\a'
_diffrn_radiation_wavelength 0.7107
_diffrn_reflns_av_R_equivalents 0.025
_diffrn_reflns_av_sigmaI/netI 0.068
_diffrn_reflns_limit_h_max 15
_diffrn_reflns_limit_h_min 0
_diffrn_reflns_limit_k_max 51
_diffrn_reflns_limit_k_min 0
_diffrn_reflns_limit_l_max 16
_diffrn_reflns_limit_l_min -16
_diffrn_reflns_number 14959
_diffrn_reflns_reduction_process 'Lp corrections applied'
_diffrn_reflns_theta_max 30.00
_diffrn_reflns_theta_min 2.51
_diffrn_standards_decay_% -3.07
_diffrn_standards_interval_count 150
_diffrn_standards_number 3
_exptl_absorpt_coefficient_mu 2.987
_exptl_absorpt_correction_T_max 1.000
_exptl_absorpt_correction_T_min 0.868
_exptl_absorpt_correction_type psi-scan
_exptl_absorpt_process_details '(North, Phillips & Mathews, 1968)'
_exptl_crystal_colour darkbrown
_exptl_crystal_density_diffrn 1.654
_exptl_crystal_density_method 'not measured'
_exptl_crystal_description prismatic
_exptl_crystal_F_000 2360.00
_exptl_crystal_size_max 0.550
_exptl_crystal_size_mid 0.250
_exptl_crystal_size_min 0.150
_refine_diff_density_max 1.10
_refine_diff_density_min -0.77
_refine_ls_abs_structure_Flack -0.017(10)
_refine_ls_extinction_method none
_refine_ls_goodness_of_fit_ref 1.415
_refine_ls_hydrogen_treatment noref
_refine_ls_matrix_type full
_refine_ls_number_constraints 0
_refine_ls_number_parameters 1115
_refine_ls_number_reflns 9159
_refine_ls_number_restraints 6
_refine_ls_R_factor_all 0.0400
_refine_ls_R_factor_gt 0.0400
_refine_ls_shift/su_max 0.5490
_refine_ls_shift/su_mean 0.0320
_refine_ls_structure_factor_coef F
_refine_ls_weighting_details 'w = 1/[\s^2^(Fo) + 0.00016|Fo|^2^]'
_refine_ls_weighting_scheme calc
_refine_ls_wR_factor_gt 0.0377
_refine_ls_wR_factor_ref 0.0377
_reflns_number_gt 9159
_reflns_number_total 14172
_reflns_threshold_expression >3.0sigma(I)
_cod_data_source_file b108227m.txt
_cod_data_source_block '[Cp2W(mu-S)2Rh(PPh3)2]_(8)'
_cod_depositor_comments
;
The following automatic conversions were performed:
'_reflns_observed_expression' tag replaced with
'_reflns_threshold_expression' tag as specified in the replacement
file
'cod-tools/trunk/perl-scripts/inputs/replacement_tags.lst'.

'_atom_site_calc_flags'
tag replaced with '_atom_site_calc_flag' tag as specified in the
replacement file
'cod-tools/trunk/perl-scripts/inputs/replacement_tags.lst'.

'_atom_type_scat_imag'
tag replaced with '_atom_type_scat_dispersion_imag' tag as specified
in the replacement file
'cod-tools/trunk/perl-scripts/inputs/replacement_tags.lst'.

Automatic conversion script
Id: cif_correct_tags 3137 2015-03-23 15:08:43Z antanas 
;
_cod_original_cell_volume 4796(1)
_cod_original_sg_symbol_H-M 'P 21         '
_cod_original_formula_sum 'C48.25 H44.50 F6 O0.75 P3 S2 Rh W '
_cod_database_code 7011159

loop_
_symmetry_equiv_pos_as_xyz
x,y,z
-x,1/2+y,-z

loop_
_atom_site_label
_atom_site_type_symbol
_atom_site_fract_x
_atom_site_fract_y
_atom_site_fract_z
_atom_site_U_iso_or_equiv
_atom_site_adp_type
_atom_site_occupancy
_atom_site_calc_flag
_atom_site_refinement_flags
_atom_site_disorder_assembly
_atom_site_disorder_group
W(1) W 0.02811(3) 0.5009 0.07956(3) 0.04325(10) Uani 1.00 d . . .
W(2) W 0.38479(3) 0.62407(1) -0.04295(3) 0.04247(10) Uani 1.00 d . . .
Rh(1) Rh 0.19231(6) 0.45408(3) 0.22113(5) 0.0370(2) Uani 1.00 d . . .
Rh(2) Rh 0.25038(6) 0.67905(3) 0.06099(5) 0.0356(2) Uani 1.00 d . . .
S(1) S -0.0052(2) 0.44172(6) 0.1492(2) 0.0454(6) Uani 1.00 d . . .
S(2) S 0.2302(2) 0.51231(6) 0.1702(2) 0.0491(6) Uani 1.00 d . . .
S(3) S 0.2041(2) 0.61882(6) 0.0434(2) 0.0426(6) Uani 1.00 d . . .
S(4) S 0.4243(2) 0.68771(7) -0.0180(2) 0.0494(6) Uani 1.00 d . . .
P(1) P 0.3187(2) 0.46092(6) 0.3868(2) 0.0398(6) Uani 1.00 d . . .
P(2) P 0.2347(2) 0.39517(6) 0.1850(2) 0.0421(6) Uani 1.00 d . . .
P(3) P 0.1762(2) 0.73315(6) -0.0095(2) 0.0394(6) Uani 1.00 d . . .
P(4) P 0.1877(2) 0.68264(6) 0.2321(2) 0.0378(5) Uani 1.00 d . . .
P(5) P -0.1810(3) 0.61545(9) -0.2512(2) 0.0682(9) Uani 1.00 d . . .
P(6) P 0.5489(3) 0.47263(9) 0.8749(3) 0.0729(9) Uani 1.00 d . . .
F(1) F -0.115(1) 0.6489(3) -0.283(1) 0.200(5) Uani 1.00 d . . .
F(2) F -0.254(1) 0.5831(3) -0.218(1) 0.247(7) Uani 1.00 d . . .
F(3) F -0.234(1) 0.6106(4) -0.3703(8) 0.223(6) Uani 1.00 d . . .
F(4) F -0.121(1) 0.6193(4) -0.1316(7) 0.229(6) Uani 1.00 d . . .
F(5) F -0.281(1) 0.6395(3) -0.221(1) 0.243(6) Uani 1.00 d . . .
F(6) F -0.076(1) 0.5930(4) -0.273(1) 0.242(7) Uani 1.00 d . . .
F(7) F 0.4362(9) 0.4926(4) 0.851(2) 0.315(9) Uani 1.00 d . . .
F(8) F 0.6753(9) 0.4564(4) 0.906(1) 0.246(7) Uani 1.00 d . . .
F(9) F 0.549(2) 0.4609(3) 0.7598(8) 0.254(7) Uani 1.00 d . . .
F(10) F 0.556(2) 0.4854(3) 0.9963(8) 0.233(6) Uani 1.00 d . . .
F(11) F 0.507(2) 0.4363(3) 0.906(1) 0.250(7) Uani 1.00 d . . .
F(12) F 0.609(1) 0.5096(3) 0.860(1) 0.233(7) Uani 1.00 d . . .
O(1) O 0.909(2) 0.3917(3) 0.542(1) 0.190(6) Uani 1.00 d . . .
O(2) O 0.248(4) 0.234(1) 0.508(3) 0.26(1) Uiso 0.50 d P . .
C(1) C 0.117(2) 0.4729(4) -0.0647(10) 0.114(5) Uani 1.00 d . . .
C(2) C -0.008(2) 0.4693(5) -0.089(1) 0.127(5) Uani 1.00 d . . .
C(3) C -0.054(1) 0.5019(7) -0.1085(10) 0.109(4) Uani 1.00 d . . .
C(4) C 0.039(2) 0.5264(3) -0.096(1) 0.091(4) Uani 1.00 d . . .
C(5) C 0.142(1) 0.5079(5) -0.0706(9) 0.091(4) Uani 1.00 d . . .
C(6) C -0.052(1) 0.5196(3) 0.2421(9) 0.068(3) Uani 1.00 d . . .
C(7) C -0.1515(9) 0.5102(3) 0.160(1) 0.082(4) Uani 1.00 d . . .
C(8) C -0.160(1) 0.5330(4) 0.072(1) 0.086(4) Uani 1.00 d . . .
C(9) C -0.068(1) 0.5584(3) 0.0930(9) 0.072(3) Uani 1.00 d . . .
C(10) C -0.0047(9) 0.5506(3) 0.1975(9) 0.062(3) Uani 1.00 d . . .
C(11) C 0.2295(8) 0.4859(3) 0.4803(8) 0.051(2) Uani 1.00 d . . .
C(12) C 0.195(1) 0.5210(3) 0.4559(10) 0.080(4) Uani 1.00 d . . .
C(13) C 0.128(1) 0.5416(4) 0.521(1) 0.098(5) Uani 1.00 d . . .
C(14) C 0.091(1) 0.5269(4) 0.612(1) 0.088(4) Uani 1.00 d . . .
C(15) C 0.123(2) 0.4927(4) 0.639(1) 0.113(6) Uani 1.00 d . . .
C(16) C 0.198(1) 0.4720(3) 0.5788(10) 0.088(4) Uani 1.00 d . . .
C(17) C 0.4568(8) 0.4894(2) 0.4013(7) 0.046(2) Uani 1.00 d . . .
C(18) C 0.5104(8) 0.5012(3) 0.3084(7) 0.052(2) Uani 1.00 d . . .
C(19) C 0.6123(9) 0.5235(3) 0.323(1) 0.068(3) Uani 1.00 d . . .
C(20) C 0.6624(10) 0.5349(3) 0.426(1) 0.078(3) Uani 1.00 d . . .
C(21) C 0.6122(10) 0.5241(3) 0.522(1) 0.073(3) Uani 1.00 d . . .
C(22) C 0.5101(9) 0.5018(3) 0.5067(7) 0.058(3) Uani 1.00 d . . .
C(23) C 0.3704(9) 0.4201(2) 0.4671(7) 0.049(2) Uani 1.00 d . . .
C(24) C 0.495(1) 0.4122(3) 0.5007(10) 0.073(3) Uani 1.00 d . . .
C(25) C 0.529(1) 0.3795(3) 0.558(1) 0.089(4) Uani 1.00 d . . .
C(26) C 0.444(1) 0.3557(3) 0.583(1) 0.092(4) Uani 1.00 d . . .
C(27) C 0.321(1) 0.3628(3) 0.5478(9) 0.074(3) Uani 1.00 d . . .
C(28) C 0.2854(9) 0.3945(2) 0.4912(7) 0.054(3) Uani 1.00 d . . .
C(29) C 0.3963(9) 0.3844(2) 0.2166(8) 0.052(2) Uani 1.00 d . . .
C(30) C 0.4812(9) 0.4096(3) 0.1855(9) 0.061(3) Uani 1.00 d . . .
C(31) C 0.6075(10) 0.4036(4) 0.203(1) 0.080(4) Uani 1.00 d . . .
C(32) C 0.650(1) 0.3730(5) 0.259(1) 0.100(5) Uani 1.00 d . . .
C(33) C 0.573(1) 0.3479(4) 0.293(1) 0.102(5) Uani 1.00 d . . .
C(34) C 0.444(1) 0.3520(3) 0.2758(9) 0.077(3) Uani 1.00 d . . .
C(35) C 0.1527(8) 0.3575(2) 0.2394(7) 0.046(2) Uani 1.00 d . . .
C(36) C 0.0631(8) 0.3652(2) 0.3086(7) 0.049(3) Uani 1.00 d . . .
C(37) C -0.0015(9) 0.3361(3) 0.3499(9) 0.066(3) Uani 1.00 d . . .
C(38) C 0.021(1) 0.3012(3) 0.322(1) 0.085(4) Uani 1.00 d . . .
C(39) C 0.107(1) 0.2933(3) 0.2509(10) 0.079(4) Uani 1.00 d . . .
C(40) C 0.1715(10) 0.3210(3) 0.2109(8) 0.062(3) Uani 1.00 d . . .
C(41) C 0.2002(8) 0.3848(2) 0.0320(7) 0.044(2) Uani 1.00 d . . .
C(42) C 0.0824(9) 0.3735(3) -0.0117(8) 0.053(2) Uani 1.00 d . . .
C(43) C 0.051(1) 0.3681(3) -0.1269(9) 0.071(3) Uani 1.00 d . . .
C(44) C 0.138(1) 0.3738(3) -0.1953(9) 0.074(3) Uani 1.00 d . . .
C(45) C 0.254(1) 0.3840(4) -0.1528(9) 0.078(3) Uani 1.00 d . . .
C(46) C 0.2841(9) 0.3887(3) -0.0391(8) 0.059(3) Uani 1.00 d . . .
C(51) C 0.518(1) 0.6215(4) 0.128(1) 0.099(4) Uani 1.00 d . . .
C(52) C 0.5867(10) 0.6210(5) 0.037(2) 0.125(5) Uani 1.00 d . . .
C(53) C 0.573(2) 0.5907(6) -0.013(2) 0.137(7) Uani 1.00 d . . .
C(54) C 0.489(1) 0.5706(3) 0.032(1) 0.101(5) Uani 1.00 d . . .
C(55) C 0.454(1) 0.5889(4) 0.121(1) 0.085(4) Uani 1.00 d . . .
C(56) C 0.235(1) 0.6288(5) -0.2061(9) 0.092(4) Uani 1.00 d . . .
C(57) C 0.326(1) 0.6474(3) -0.2279(9) 0.084(4) Uani 1.00 d . . .
C(58) C 0.424(1) 0.6257(6) -0.2285(10) 0.110(4) Uani 1.00 d . . .
C(59) C 0.396(3) 0.5919(5) -0.208(1) 0.163(6) Uani 1.00 d . . .
C(60) C 0.270(2) 0.5928(5) -0.193(1) 0.147(5) Uani 1.00 d . . .
C(61) C 0.0146(8) 0.7398(2) 0.0081(7) 0.047(2) Uani 1.00 d . . .
C(62) C -0.0674(9) 0.7112(3) -0.0215(8) 0.059(3) Uani 1.00 d . . .
C(63) C -0.190(1) 0.7148(3) -0.015(1) 0.075(3) Uani 1.00 d . . .
C(64) C -0.233(1) 0.7475(3) 0.027(1) 0.084(4) Uani 1.00 d . . .
C(65) C -0.155(1) 0.7747(3) 0.058(1) 0.082(4) Uani 1.00 d . . .
C(66) C -0.0329(10) 0.7711(3) 0.0506(9) 0.063(3) Uani 1.00 d . . .
C(67) C 0.2519(9) 0.7772(2) 0.0234(7) 0.049(2) Uani 1.00 d . . .
C(68) C 0.2046(10) 0.8099(3) -0.0193(9) 0.064(3) Uani 1.00 d . . .
C(69) C 0.267(1) 0.8414(3) 0.007(1) 0.081(4) Uani 1.00 d . . .
C(70) C 0.380(2) 0.8416(4) 0.071(1) 0.103(5) Uani 1.00 d . . .
C(71) C 0.428(1) 0.8111(4) 0.109(1) 0.104(5) Uani 1.00 d . . .
C(72) C 0.368(1) 0.7769(3) 0.0883(10) 0.075(3) Uani 1.00 d . . .
C(73) C 0.1742(9) 0.7321(2) -0.1629(7) 0.046(2) Uani 1.00 d . . .
C(74) C 0.0837(9) 0.7131(3) -0.2340(8) 0.054(3) Uani 1.00 d . . .
C(75) C 0.0924(10) 0.7104(3) -0.3471(8) 0.066(3) Uani 1.00 d . . .
C(76) C 0.185(1) 0.7271(3) -0.3940(8) 0.071(3) Uani 1.00 d . . .
C(77) C 0.274(1) 0.7452(3) -0.3250(8) 0.071(3) Uani 1.00 d . . .
C(78) C 0.2696(10) 0.7488(3) -0.2094(7) 0.059(3) Uani 1.00 d . . .
C(79) C 0.0526(8) 0.6589(2) 0.2705(7) 0.045(2) Uani 1.00 d . . .
C(80) C -0.0386(8) 0.6462(3) 0.1918(8) 0.055(3) Uani 1.00 d . . .
C(81) C -0.1409(8) 0.6297(3) 0.225(1) 0.070(3) Uani 1.00 d . . .
C(82) C -0.152(1) 0.6266(4) 0.336(1) 0.085(3) Uani 1.00 d . . .
C(83) C -0.063(1) 0.6392(4) 0.414(1) 0.104(5) Uani 1.00 d . . .
C(84) C 0.041(1) 0.6543(3) 0.3835(8) 0.077(3) Uani 1.00 d . . .
C(85) C 0.1680(9) 0.7285(2) 0.2899(6) 0.046(2) Uani 1.00 d . . .
C(86) C 0.053(1) 0.7409(3) 0.304(1) 0.083(4) Uani 1.00 d . . .
C(87) C 0.038(1) 0.7758(3) 0.346(1) 0.097(4) Uani 1.00 d . . .
C(88) C 0.132(2) 0.7992(3) 0.3661(10) 0.091(4) Uani 1.00 d . . .
C(89) C 0.240(2) 0.7869(3) 0.353(1) 0.122(6) Uani 1.00 d . . .
C(90) C 0.260(1) 0.7528(3) 0.310(1) 0.082(4) Uani 1.00 d . . .
C(91) C 0.3098(9) 0.6611(3) 0.3296(8) 0.059(2) Uani 1.00 d . . .
C(92) C 0.401(1) 0.6778(4) 0.395(2) 0.176(7) Uani 1.00 d . . .
C(93) C 0.492(2) 0.6591(6) 0.464(3) 0.28(1) Uani 1.00 d . . .
C(94) C 0.485(1) 0.6242(5) 0.478(1) 0.111(5) Uani 1.00 d . . .
C(95) C 0.399(1) 0.6065(4) 0.418(1) 0.106(5) Uani 1.00 d . . .
C(96) C 0.309(1) 0.6250(4) 0.346(1) 0.106(4) Uani 1.00 d . . .
C(101) C 0.864(1) 0.4208(4) 0.546(1) 0.094(4) Uani 1.00 d . . .
C(102) C 0.855(1) 0.4461(5) 0.447(1) 0.124(6) Uani 1.00 d . . .
C(103) C 0.826(1) 0.4345(5) 0.652(1) 0.130(7) Uani 1.00 d . . .
C(104) C 0.336(4) 0.253(2) 0.535(4) 0.24(2) Uiso 0.50 d P . .
C(105) C 0.363(4) 0.256(1) 0.659(4) 0.20(1) Uiso 0.50 d P . .
C(106) C 0.423(4) 0.255(1) 0.451(3) 0.16(1) Uiso 0.50 d P . .
H(1) H 0.1748 0.4537 -0.0471 0.1342 Uiso 1.00 calc . . .
H(2) H -0.0521 0.4469 -0.0900 0.1506 Uiso 1.00 calc . . .
H(3) H -0.1391 0.5069 -0.1285 0.1316 Uiso 1.00 calc . . .
H(4) H 0.0311 0.5521 -0.1049 0.1100 Uiso 1.00 calc . . .
H(5) H 0.2222 0.5181 -0.0584 0.1087 Uiso 1.00 calc . . .
H(6) H -0.0240 0.5076 0.3113 0.0817 Uiso 1.00 calc . . .
H(7) H -0.2056 0.4904 0.1662 0.0982 Uiso 1.00 calc . . .
H(8) H -0.2188 0.5317 0.0059 0.1029 Uiso 1.00 calc . . .
H(9) H -0.0519 0.5777 0.0447 0.0866 Uiso 1.00 calc . . .
H(10) H 0.0623 0.5645 0.2339 0.0750 Uiso 1.00 calc . . .
H(11) H 0.2183 0.5317 0.3900 0.0957 Uiso 1.00 calc . . .
H(12) H 0.1087 0.5662 0.5006 0.1177 Uiso 1.00 calc . . .
H(13) H 0.0427 0.5406 0.6575 0.1053 Uiso 1.00 calc . . .
H(14) H 0.0932 0.4817 0.7012 0.1353 Uiso 1.00 calc . . .
H(15) H 0.2265 0.4487 0.6053 0.1066 Uiso 1.00 calc . . .
H(16) H 0.4761 0.4937 0.2349 0.0619 Uiso 1.00 calc . . .
H(17) H 0.6482 0.5311 0.2590 0.0820 Uiso 1.00 calc . . .
H(18) H 0.7322 0.5505 0.4340 0.0934 Uiso 1.00 calc . . .
H(19) H 0.6473 0.5319 0.5945 0.0881 Uiso 1.00 calc . . .
H(20) H 0.4750 0.4944 0.5710 0.0697 Uiso 1.00 calc . . .
H(21) H 0.5556 0.4289 0.4845 0.0874 Uiso 1.00 calc . . .
H(22) H 0.6138 0.3744 0.5804 0.1074 Uiso 1.00 calc . . .
H(23) H 0.4674 0.3340 0.6233 0.1095 Uiso 1.00 calc . . .
H(24) H 0.2610 0.3458 0.5640 0.0886 Uiso 1.00 calc . . .
H(25) H 0.2005 0.3988 0.4676 0.0649 Uiso 1.00 calc . . .
H(26) H 0.4512 0.4318 0.1511 0.0731 Uiso 1.00 calc . . .
H(27) H 0.6621 0.4204 0.1756 0.0956 Uiso 1.00 calc . . .
H(28) H 0.7367 0.3693 0.2744 0.1204 Uiso 1.00 calc . . .
H(29) H 0.6076 0.3266 0.3304 0.1228 Uiso 1.00 calc . . .
H(30) H 0.3910 0.3343 0.3016 0.0927 Uiso 1.00 calc . . .
H(31) H 0.0462 0.3897 0.3274 0.0589 Uiso 1.00 calc . . .
H(32) H -0.0618 0.3410 0.3972 0.0792 Uiso 1.00 calc . . .
H(33) H -0.0220 0.2818 0.3520 0.1019 Uiso 1.00 calc . . .
H(34) H 0.1200 0.2688 0.2300 0.0951 Uiso 1.00 calc . . .
H(35) H 0.2308 0.3154 0.1630 0.0745 Uiso 1.00 calc . . .
H(36) H 0.0231 0.3695 0.0373 0.0639 Uiso 1.00 calc . . .
H(37) H -0.0293 0.3604 -0.1571 0.0853 Uiso 1.00 calc . . .
H(38) H 0.1168 0.3706 -0.2740 0.0890 Uiso 1.00 calc . . .
H(39) H 0.3133 0.3878 -0.2016 0.0939 Uiso 1.00 calc . . .
H(40) H 0.3662 0.3948 -0.0095 0.0711 Uiso 1.00 calc . . .
H(51) H 0.5153 0.6402 0.1829 0.1167 Uiso 1.00 calc . . .
H(52) H 0.6355 0.6408 0.0174 0.1514 Uiso 1.00 calc . . .
H(53) H 0.6153 0.5833 -0.0728 0.1648 Uiso 1.00 calc . . .
H(54) H 0.4585 0.5474 0.0054 0.1201 Uiso 1.00 calc . . .
H(55) H 0.3979 0.5809 0.1693 0.1006 Uiso 1.00 calc . . .
H(56) H 0.1573 0.6389 -0.1999 0.1095 Uiso 1.00 calc . . .
H(57) H 0.3282 0.6728 -0.2425 0.1055 Uiso 1.00 calc . . .
H(58) H 0.5041 0.6319 -0.2422 0.1388 Uiso 1.00 calc . . .
H(59) H 0.4443 0.5701 -0.2024 0.1987 Uiso 1.00 calc . . .
H(60) H 0.2172 0.5735 -0.1772 0.1732 Uiso 1.00 calc . . .
H(61) H -0.0375 0.6888 -0.0472 0.0705 Uiso 1.00 calc . . .
H(62) H -0.2447 0.6953 -0.0370 0.0891 Uiso 1.00 calc . . .
H(63) H -0.3177 0.7503 0.0316 0.1009 Uiso 1.00 calc . . .
H(64) H -0.1843 0.7967 0.0858 0.0984 Uiso 1.00 calc . . .
H(65) H 0.0210 0.7906 0.0752 0.0759 Uiso 1.00 calc . . .
H(66) H 0.1282 0.8104 -0.0672 0.0772 Uiso 1.00 calc . . .
H(67) H 0.2303 0.8638 -0.0199 0.0972 Uiso 1.00 calc . . .
H(68) H 0.4227 0.8640 0.0874 0.1240 Uiso 1.00 calc . . .
H(69) H 0.5072 0.8115 0.1519 0.1250 Uiso 1.00 calc . . .
H(70) H 0.4047 0.7547 0.1175 0.0896 Uiso 1.00 calc . . .
H(71) H 0.0169 0.7021 -0.2043 0.0646 Uiso 1.00 calc . . .
H(72) H 0.0324 0.6966 -0.3940 0.0788 Uiso 1.00 calc . . .
H(73) H 0.1878 0.7259 -0.4723 0.0856 Uiso 1.00 calc . . .
H(74) H 0.3412 0.7557 -0.3560 0.0847 Uiso 1.00 calc . . .
H(75) H 0.3303 0.7626 -0.1634 0.0705 Uiso 1.00 calc . . .
H(76) H -0.0323 0.6487 0.1141 0.0656 Uiso 1.00 calc . . .
H(77) H -0.2035 0.6203 0.1701 0.0845 Uiso 1.00 calc . . .
H(78) H -0.2233 0.6156 0.3583 0.1018 Uiso 1.00 calc . . .
H(79) H -0.0719 0.6376 0.4916 0.1246 Uiso 1.00 calc . . .
H(80) H 0.1057 0.6618 0.4396 0.0923 Uiso 1.00 calc . . .
H(81) H -0.0159 0.7254 0.2862 0.0998 Uiso 1.00 calc . . .
H(82) H -0.0407 0.7832 0.3604 0.1160 Uiso 1.00 calc . . .
H(83) H 0.1207 0.8236 0.3889 0.1086 Uiso 1.00 calc . . .
H(84) H 0.3089 0.8023 0.3735 0.1471 Uiso 1.00 calc . . .
H(85) H 0.3392 0.7465 0.2947 0.0979 Uiso 1.00 calc . . .
H(86) H 0.4037 0.7038 0.3927 0.2079 Uiso 1.00 calc . . .
H(87) H 0.5563 0.6725 0.5071 0.3173 Uiso 1.00 calc . . .
H(88) H 0.5436 0.6116 0.5297 0.1333 Uiso 1.00 calc . . .
H(89) H 0.3964 0.5807 0.4226 0.1275 Uiso 1.00 calc . . .
H(90) H 0.2435 0.6111 0.3077 0.1274 Uiso 1.00 calc . . .
H(101) H 0.9345 0.4513 0.4298 0.1478 Uiso 1.00 calc . . .
H(102) H 0.8080 0.4346 0.3838 0.1478 Uiso 1.00 calc . . .
H(103) H 0.8154 0.4680 0.4636 0.1478 Uiso 1.00 calc . . .
H(104) H 0.8958 0.4356 0.7082 0.1573 Uiso 1.00 calc . . .
H(105) H 0.7909 0.4579 0.6401 0.1573 Uiso 1.00 calc . . .
H(106) H 0.7674 0.4181 0.6754 0.1573 Uiso 1.00 calc . . .
H(107) H 0.3585 0.2344 0.6942 0.2419 Uiso 0.50 calc P . .
H(108) H 0.4509 0.2651 0.6766 0.2419 Uiso 0.50 calc P . .
H(109) H 0.3148 0.2746 0.6831 0.2419 Uiso 0.50 calc P . .
H(110) H 0.4326 0.2303 0.4185 0.2329 Uiso 0.50 calc P . .
H(111) H 0.3917 0.2702 0.3897 0.2329 Uiso 0.50 calc P . .
H(112) H 0.5020 0.2626 0.4823 0.2329 Uiso 0.50 calc P . .

loop_
_atom_site_aniso_label
_atom_site_aniso_U_11
_atom_site_aniso_U_22
_atom_site_aniso_U_33
_atom_site_aniso_U_12
_atom_site_aniso_U_13
_atom_site_aniso_U_23
W(1) 0.0418(2) 0.0384(2) 0.0489(2) 0.0025(2) 0.0045(2) 0.0068(2)
W(2) 0.0422(2) 0.0435(2) 0.0439(2) 0.0064(2) 0.0133(2) 0.0031(2)
Rh(1) 0.0421(4) 0.0330(3) 0.0355(3) 0.0013(3) 0.0039(3) 0.0010(3)
Rh(2) 0.0425(4) 0.0334(3) 0.0317(3) -0.0007(3) 0.0082(3) 0.0007(3)
S(1) 0.043(1) 0.043(1) 0.051(1) -0.0045(9) 0.0084(10) 0.0043(10)
S(2) 0.046(1) 0.040(1) 0.060(2) -0.0056(9) 0.002(1) 0.009(1)
S(3) 0.042(1) 0.037(1) 0.051(1) -0.0029(9) 0.0129(9) -0.0018(10)
S(4) 0.045(1) 0.050(1) 0.055(1) -0.007(1) 0.013(1) 0.002(1)
P(1) 0.045(1) 0.038(1) 0.036(1) -0.0007(9) 0.0060(9) -0.0016(9)
P(2) 0.054(1) 0.034(1) 0.038(1) 0.0006(10) 0.006(1) -0.0009(10)
P(3) 0.054(1) 0.034(1) 0.030(1) -0.0044(9) 0.0069(10) 0.0004(9)
P(4) 0.046(1) 0.036(1) 0.031(1) -0.0017(9) 0.0059(9) 0.0010(9)
P(5) 0.056(2) 0.083(2) 0.062(2) -0.010(1) -0.003(1) 0.008(1)
P(6) 0.075(2) 0.069(2) 0.078(2) -0.006(1) 0.023(2) -0.005(2)
F(1) 0.26(1) 0.121(7) 0.25(1) -0.122(8) 0.13(1) 0.014(8)
F(2) 0.36(2) 0.094(6) 0.35(2) -0.138(9) 0.26(1) -0.039(8)
F(3) 0.25(1) 0.30(2) 0.090(5) -0.07(1) -0.089(8) 0.001(8)
F(4) 0.34(2) 0.24(1) 0.070(5) -0.05(1) -0.076(7) -0.008(8)
F(5) 0.22(1) 0.138(9) 0.43(2) 0.129(8) 0.24(1) 0.064(10)
F(6) 0.19(1) 0.24(1) 0.32(2) 0.183(10) 0.15(1) 0.05(1)
F(7) 0.099(8) 0.32(2) 0.49(2) 0.142(10) -0.09(1) -0.11(2)
F(8) 0.088(6) 0.20(1) 0.43(2) 0.058(7) -0.031(9) -0.07(1)
F(9) 0.50(2) 0.18(1) 0.074(4) 0.13(1) 0.04(1) -0.020(6)
F(10) 0.46(2) 0.153(10) 0.091(5) 0.08(1) 0.05(1) -0.029(6)
F(11) 0.38(2) 0.083(6) 0.30(2) -0.108(9) 0.09(1) 0.047(8)
F(12) 0.26(1) 0.097(7) 0.36(2) -0.085(8) 0.10(1) 0.041(10)
O(1) 0.34(2) 0.089(8) 0.15(1) 0.091(10) 0.05(1) 0.009(7)
C(1) 0.21(1) 0.108(8) 0.036(6) 0.113(9) 0.047(8) 0.022(7)
C(2) 0.23(1) 0.121(10) 0.030(6) -0.105(10) 0.02(1) -0.004(5)
C(3) 0.068(7) 0.21(1) 0.052(4) 0.009(9) -0.003(5) 0.04(1)
C(4) 0.16(1) 0.062(7) 0.063(7) 0.041(6) 0.048(9) 0.034(6)
C(5) 0.087(7) 0.14(1) 0.043(6) -0.016(7) 0.019(5) 0.022(8)
C(6) 0.093(7) 0.053(5) 0.067(5) 0.034(5) 0.043(4) 0.008(5)
C(7) 0.041(5) 0.065(8) 0.151(10) -0.001(5) 0.049(4) -0.002(6)
C(8) 0.052(5) 0.087(8) 0.112(9) 0.037(4) -0.014(7) -0.026(6)
C(9) 0.099(8) 0.044(6) 0.073(6) 0.021(5) 0.011(5) -0.003(5)
C(10) 0.065(6) 0.045(5) 0.077(6) 0.008(4) 0.007(5) -0.019(3)
C(11) 0.046(5) 0.060(4) 0.048(5) -0.002(4) 0.004(4) -0.022(3)
C(12) 0.114(10) 0.063(5) 0.068(8) 0.018(6) 0.030(6) 0.004(5)
C(13) 0.11(1) 0.098(10) 0.082(9) 0.061(8) 0.019(7) -0.007(6)
C(14) 0.077(8) 0.116(9) 0.070(7) 0.020(7) 0.009(6) -0.054(6)
C(15) 0.15(1) 0.11(1) 0.084(10) 0.008(9) 0.066(9) -0.016(8)
C(16) 0.14(1) 0.070(8) 0.060(7) -0.016(7) 0.042(7) 0.000(5)
C(17) 0.043(4) 0.047(5) 0.046(4) 0.004(3) 0.004(3) -0.002(3)
C(18) 0.049(4) 0.053(5) 0.057(5) -0.003(4) 0.021(4) 0.001(5)
C(19) 0.043(5) 0.063(6) 0.101(7) 0.002(4) 0.019(5) 0.020(6)
C(20) 0.059(7) 0.055(7) 0.114(7) -0.003(5) -0.003(6) 0.006(6)
C(21) 0.065(6) 0.049(6) 0.100(8) -0.007(4) -0.011(6) -0.021(6)
C(22) 0.071(6) 0.051(5) 0.049(4) -0.016(5) 0.000(4) -0.007(5)
C(23) 0.075(5) 0.040(4) 0.032(5) 0.006(3) 0.009(4) -0.005(3)
C(24) 0.078(5) 0.067(6) 0.068(7) 0.017(6) -0.011(6) 0.000(5)
C(25) 0.093(8) 0.073(7) 0.096(10) 0.034(6) -0.007(7) 0.022(6)
C(26) 0.136(8) 0.059(7) 0.075(8) 0.010(6) -0.001(8) 0.024(6)
C(27) 0.127(8) 0.045(5) 0.054(7) -0.015(6) 0.024(6) 0.013(4)
C(28) 0.072(6) 0.048(5) 0.042(5) -0.003(4) 0.004(4) -0.002(4)
C(29) 0.060(3) 0.048(4) 0.048(5) 0.011(3) 0.005(4) -0.016(4)
C(30) 0.053(4) 0.062(6) 0.066(7) 0.004(4) 0.001(5) -0.013(5)
C(31) 0.051(4) 0.106(9) 0.087(9) -0.001(6) 0.021(6) -0.029(6)
C(32) 0.065(8) 0.13(1) 0.09(1) 0.054(7) -0.012(7) -0.018(8)
C(33) 0.102(7) 0.095(10) 0.10(1) 0.065(7) -0.012(8) 0.001(8)
C(34) 0.098(7) 0.061(6) 0.067(7) 0.033(6) -0.011(6) -0.002(5)
C(35) 0.056(5) 0.039(3) 0.039(5) -0.005(3) -0.008(3) 0.003(3)
C(36) 0.064(6) 0.046(5) 0.035(5) -0.007(4) -0.006(3) 0.001(4)
C(37) 0.062(6) 0.073(5) 0.061(7) -0.030(5) 0.004(5) 0.016(5)
C(38) 0.12(1) 0.062(5) 0.073(8) -0.035(6) 0.006(6) 0.026(6)
C(39) 0.12(1) 0.040(6) 0.074(8) -0.028(5) -0.002(6) -0.001(5)
C(40) 0.085(8) 0.040(4) 0.058(6) -0.002(4) 0.001(5) -0.008(4)
C(41) 0.057(4) 0.036(4) 0.039(3) 0.008(4) 0.004(3) -0.002(4)
C(42) 0.057(5) 0.052(5) 0.048(4) -0.001(4) 0.002(4) 0.003(4)
C(43) 0.070(7) 0.078(7) 0.058(5) -0.004(6) -0.020(4) -0.016(6)
C(44) 0.101(7) 0.074(7) 0.045(6) -0.005(6) 0.000(4) -0.017(5)
C(45) 0.091(7) 0.106(9) 0.043(4) -0.011(7) 0.026(5) -0.017(6)
C(46) 0.067(6) 0.070(6) 0.043(4) -0.007(5) 0.016(4) -0.006(5)
C(51) 0.107(9) 0.071(6) 0.092(7) 0.045(6) -0.075(5) -0.020(7)
C(52) 0.027(4) 0.14(1) 0.21(2) -0.004(9) 0.009(6) 0.11(1)
C(53) 0.14(2) 0.17(1) 0.12(1) 0.10(1) 0.08(1) 0.08(1)
C(54) 0.13(1) 0.043(6) 0.11(1) 0.038(6) -0.040(7) -0.003(6)
C(55) 0.055(7) 0.095(7) 0.103(9) 0.034(5) 0.006(6) 0.050(6)
C(56) 0.079(8) 0.15(1) 0.046(6) 0.017(7) 0.004(5) -0.031(9)
C(57) 0.132(10) 0.074(8) 0.043(6) -0.015(6) 0.001(8) 0.009(6)
C(58) 0.076(8) 0.21(1) 0.049(4) 0.022(9) 0.028(6) 0.02(1)
C(59) 0.31(2) 0.12(1) 0.042(7) 0.16(1) -0.03(1) -0.029(8)
C(60) 0.30(2) 0.097(7) 0.034(6) -0.137(9) -0.022(10) -0.011(7)
C(61) 0.056(3) 0.051(4) 0.033(4) 0.000(3) 0.005(4) 0.014(4)
C(62) 0.070(5) 0.053(5) 0.054(6) -0.011(4) 0.012(5) 0.007(5)
C(63) 0.070(5) 0.073(6) 0.084(8) -0.006(6) 0.024(6) 0.009(6)
C(64) 0.066(7) 0.073(6) 0.12(1) 0.011(5) 0.041(7) 0.016(6)
C(65) 0.072(5) 0.074(7) 0.106(10) 0.014(5) 0.033(7) -0.002(7)
C(66) 0.070(5) 0.055(5) 0.069(7) 0.009(5) 0.025(5) 0.002(5)
C(67) 0.072(5) 0.033(3) 0.044(5) -0.009(3) 0.016(4) -0.004(3)
C(68) 0.085(8) 0.039(4) 0.073(7) -0.001(4) 0.028(6) 0.016(4)
C(69) 0.131(9) 0.033(5) 0.089(9) -0.015(5) 0.050(6) 0.005(5)
C(70) 0.13(1) 0.057(6) 0.12(1) -0.052(7) 0.030(8) -0.021(7)
C(71) 0.14(1) 0.071(6) 0.095(10) -0.049(7) -0.012(9) -0.013(7)
C(72) 0.080(6) 0.066(6) 0.074(8) -0.013(5) -0.007(5) -0.018(6)
C(73) 0.068(5) 0.038(4) 0.032(2) 0.014(3) 0.011(3) -0.002(3)
C(74) 0.068(6) 0.049(5) 0.045(4) 0.002(4) 0.009(4) -0.007(4)
C(75) 0.075(7) 0.078(7) 0.038(4) 0.016(5) -0.019(4) -0.015(5)
C(76) 0.110(8) 0.070(7) 0.035(5) 0.010(5) 0.014(5) -0.006(5)
C(77) 0.101(8) 0.079(7) 0.037(4) -0.007(6) 0.025(5) 0.011(5)
C(78) 0.091(7) 0.050(5) 0.039(4) -0.017(5) 0.022(5) 0.001(4)
C(79) 0.057(4) 0.038(4) 0.043(4) -0.011(3) 0.016(3) 0.005(4)
C(80) 0.042(5) 0.060(6) 0.060(6) 0.004(4) 0.002(3) 0.001(4)
C(81) 0.046(5) 0.054(6) 0.114(7) -0.006(4) 0.021(5) -0.019(7)
C(82) 0.074(7) 0.069(7) 0.123(7) -0.004(7) 0.054(6) -0.001(8)
C(83) 0.095(8) 0.14(1) 0.084(8) -0.032(8) 0.052(6) 0.009(8)
C(84) 0.092(8) 0.101(9) 0.042(4) -0.030(7) 0.026(6) -0.008(6)
C(85) 0.078(5) 0.040(3) 0.021(4) 0.003(3) 0.010(4) -0.002(3)
C(86) 0.072(6) 0.065(6) 0.106(9) 0.015(6) -0.010(7) -0.037(7)
C(87) 0.14(1) 0.069(7) 0.084(9) 0.025(6) 0.014(8) -0.030(7)
C(88) 0.17(1) 0.041(6) 0.062(7) 0.006(6) 0.027(8) -0.020(5)
C(89) 0.15(1) 0.047(7) 0.17(2) -0.026(8) 0.03(1) -0.045(8)
C(90) 0.078(7) 0.060(6) 0.113(10) -0.009(5) 0.032(7) -0.031(6)
C(91) 0.072(6) 0.063(4) 0.042(5) 0.027(4) 0.006(3) 0.020(4)
C(92) 0.14(1) 0.11(1) 0.23(2) -0.081(10) -0.13(1) 0.04(1)
C(93) 0.22(2) 0.13(1) 0.41(4) -0.02(2) -0.26(2) 0.07(2)
C(94) 0.11(1) 0.13(1) 0.077(9) 0.030(10) -0.017(7) 0.027(10)
C(95) 0.13(1) 0.094(10) 0.086(10) 0.025(7) -0.017(7) 0.042(7)
C(96) 0.077(7) 0.068(5) 0.16(1) -0.004(7) -0.021(7) 0.055(9)
C(101) 0.096(10) 0.096(7) 0.088(7) -0.007(7) 0.006(7) -0.008(6)
C(102) 0.14(1) 0.15(1) 0.09(1) 0.05(1) 0.021(9) 0.032(8)
C(103) 0.13(1) 0.19(2) 0.075(9) -0.01(1) 0.006(8) -0.023(10)

loop_
_atom_type_symbol
_atom_type_description
_atom_type_scat_dispersion_real
_atom_type_scat_dispersion_imag
_atom_type_scat_source
C C 0.003 0.002
;International Tables for Crystallography
(1992, Vol. C, Tables 4.2.6.8 and 6.1.1.1)
;
H H 0.000 0.000
;International Tables for Crystallography
(1992, Vol. C, Table 6.1.1.2)
;
P P 0.102 0.094
;International Tables for Crystallography
(1992, Vol. C, Tables 4.2.6.8 and 6.1.1.1)
;
S S 0.125 0.123
;International Tables for Crystallography
(1992, Vol. C, Tables 4.2.6.8 and 6.1.1.1)
;
Rh Rh -1.118 0.919
;International Tables for Crystallography
(1992, Vol. C, Tables 4.2.6.8 and 6.1.1.1)
;
W W -0.849 6.872
;International Tables for Crystallography
(1992, Vol. C, Tables 4.2.6.8 and 6.1.1.1)
;
F F 0.017 0.010
;International Tables for Crystallography
(1992, Vol. C, Tables 4.2.6.8 and 6.1.1.1)
;
O O 0.011 0.006
;International Tables for Crystallography
(1992, Vol. C, Tables 4.2.6.8 and 6.1.1.1)
;

loop_
_geom_angle_atom_site_label_1
_geom_angle_atom_site_label_2
_geom_angle_atom_site_label_3
_geom_angle
_geom_angle_site_symmetry_1
_geom_angle_site_symmetry_2
_geom_angle_site_symmetry_3
_geom_angle_publ_flag
Rh(1) W(1) S(1) 50.22(7) 1_555 1_555 1_555 yes
Rh(1) W(1) S(2) 50.30(6) 1_555 1_555 1_555 yes
Rh(1) W(1) C(1) 83.3(3) 1_555 1_555 1_555 yes
Rh(1) W(1) C(2) 103.7(7) 1_555 1_555 1_555 yes
Rh(1) W(1) C(3) 135.7(6) 1_555 1_555 1_555 yes
Rh(1) W(1) C(4) 132.0(4) 1_555 1_555 1_555 yes
Rh(1) W(1) C(5) 99.3(4) 1_555 1_555 1_555 yes
Rh(1) W(1) C(6) 87.7(3) 1_555 1_555 1_555 yes
Rh(1) W(1) C(7) 109.9(4) 1_555 1_555 1_555 yes
Rh(1) W(1) C(8) 142.6(4) 1_555 1_555 1_555 yes
Rh(1) W(1) C(9) 137.7(3) 1_555 1_555 1_555 yes
Rh(1) W(1) C(10) 103.9(3) 1_555 1_555 1_555 yes
S(1) W(1) S(2) 100.39(9) 1_555 1_555 1_555 yes
S(1) W(1) C(1) 87.8(5) 1_555 1_555 1_555 yes
S(1) W(1) C(2) 80.5(4) 1_555 1_555 1_555 yes
S(1) W(1) C(3) 107.5(7) 1_555 1_555 1_555 yes
S(1) W(1) C(4) 135.9(4) 1_555 1_555 1_555 yes
S(1) W(1) C(5) 119.7(5) 1_555 1_555 1_555 yes
S(1) W(1) C(6) 83.0(3) 1_555 1_555 1_555 yes
S(1) W(1) C(7) 78.9(3) 1_555 1_555 1_555 yes
S(1) W(1) C(8) 107.0(5) 1_555 1_555 1_555 yes
S(1) W(1) C(9) 134.0(3) 1_555 1_555 1_555 yes
S(1) W(1) C(10) 116.6(3) 1_555 1_555 1_555 yes
S(2) W(1) C(1) 87.4(6) 1_555 1_555 1_555 yes
S(2) W(1) C(2) 121.7(7) 1_555 1_555 1_555 yes
S(2) W(1) C(3) 131.3(4) 1_555 1_555 1_555 yes
S(2) W(1) C(4) 100.5(5) 1_555 1_555 1_555 yes
S(2) W(1) C(5) 76.5(4) 1_555 1_555 1_555 yes
S(2) W(1) C(6) 90.2(4) 1_555 1_555 1_555 yes
S(2) W(1) C(7) 125.2(4) 1_555 1_555 1_555 yes
S(2) W(1) C(8) 133.4(4) 1_555 1_555 1_555 yes
S(2) W(1) C(9) 102.2(4) 1_555 1_555 1_555 yes
S(2) W(1) C(10) 78.5(3) 1_555 1_555 1_555 yes
C(1) W(1) C(2) 34.3(7) 1_555 1_555 1_555 yes
C(1) W(1) C(3) 55.4(6) 1_555 1_555 1_555 yes
C(1) W(1) C(4) 54.9(5) 1_555 1_555 1_555 yes
C(1) W(1) C(5) 32.5(6) 1_555 1_555 1_555 yes
C(1) W(1) C(6) 170.0(4) 1_555 1_555 1_555 yes
C(1) W(1) C(7) 146.4(7) 1_555 1_555 1_555 yes
C(1) W(1) C(8) 129.8(6) 1_555 1_555 1_555 yes
C(1) W(1) C(9) 132.5(5) 1_555 1_555 1_555 yes
C(1) W(1) C(10) 153.5(7) 1_555 1_555 1_555 yes
C(2) W(1) C(3) 32.8(7) 1_555 1_555 1_555 yes
C(2) W(1) C(4) 55.5(5) 1_555 1_555 1_555 yes
C(2) W(1) C(5) 55.2(6) 1_555 1_555 1_555 yes
C(2) W(1) C(6) 146.2(7) 1_555 1_555 1_555 yes
C(2) W(1) C(7) 112.3(8) 1_555 1_555 1_555 yes
C(2) W(1) C(8) 99.8(9) 1_555 1_555 1_555 yes
C(2) W(1) C(9) 118.6(8) 1_555 1_555 1_555 yes
C(2) W(1) C(10) 152.3(8) 1_555 1_555 1_555 yes
C(3) W(1) C(4) 34.0(6) 1_555 1_555 1_555 yes
C(3) W(1) C(5) 55.0(5) 1_555 1_555 1_555 yes
C(3) W(1) C(6) 131.7(6) 1_555 1_555 1_555 yes
C(3) W(1) C(7) 99.3(6) 1_555 1_555 1_555 yes
C(3) W(1) C(8) 74.5(6) 1_555 1_555 1_555 yes
C(3) W(1) C(9) 86.3(7) 1_555 1_555 1_555 yes
C(3) W(1) C(10) 120.1(7) 1_555 1_555 1_555 yes
C(4) W(1) C(5) 32.7(5) 1_555 1_555 1_555 yes
C(4) W(1) C(6) 135.2(4) 1_555 1_555 1_555 yes
C(4) W(1) C(7) 118.0(6) 1_555 1_555 1_555 yes
C(4) W(1) C(8) 85.4(6) 1_555 1_555 1_555 yes
C(4) W(1) C(9) 77.6(5) 1_555 1_555 1_555 yes
C(4) W(1) C(10) 105.4(5) 1_555 1_555 1_555 yes
C(5) W(1) C(6) 155.1(6) 1_555 1_555 1_555 yes
C(5) W(1) C(7) 150.6(6) 1_555 1_555 1_555 yes
C(5) W(1) C(8) 118.1(6) 1_555 1_555 1_555 yes
C(5) W(1) C(9) 104.3(6) 1_555 1_555 1_555 yes
C(5) W(1) C(10) 121.3(6) 1_555 1_555 1_555 yes
C(6) W(1) C(7) 35.0(5) 1_555 1_555 1_555 yes
C(6) W(1) C(8) 57.6(5) 1_555 1_555 1_555 yes
C(6) W(1) C(9) 57.5(4) 1_555 1_555 1_555 yes
C(6) W(1) C(10) 34.2(4) 1_555 1_555 1_555 yes
C(7) W(1) C(8) 33.1(5) 1_555 1_555 1_555 yes
C(7) W(1) C(9) 55.4(5) 1_555 1_555 1_555 yes
C(7) W(1) C(10) 55.4(4) 1_555 1_555 1_555 yes
C(8) W(1) C(9) 33.5(5) 1_555 1_555 1_555 yes
C(8) W(1) C(10) 55.7(5) 1_555 1_555 1_555 yes
C(9) W(1) C(10) 33.8(4) 1_555 1_555 1_555 yes
Rh(2) W(2) S(3) 49.91(6) 1_555 1_555 1_555 yes
Rh(2) W(2) S(4) 50.06(7) 1_555 1_555 1_555 yes
Rh(2) W(2) C(51) 86.7(4) 1_555 1_555 1_555 yes
Rh(2) W(2) C(52) 112.2(8) 1_555 1_555 1_555 yes
Rh(2) W(2) C(53) 141.1(7) 1_555 1_555 1_555 yes
Rh(2) W(2) C(54) 131.3(5) 1_555 1_555 1_555 yes
Rh(2) W(2) C(55) 98.2(4) 1_555 1_555 1_555 yes
Rh(2) W(2) C(56) 88.2(4) 1_555 1_555 1_555 yes
Rh(2) W(2) C(57) 93.7(4) 1_555 1_555 1_555 yes
Rh(2) W(2) C(58) 124.8(6) 1_555 1_555 1_555 yes
Rh(2) W(2) C(59) 144.6(5) 1_555 1_555 1_555 yes
Rh(2) W(2) C(60) 114.8(8) 1_555 1_555 1_555 yes
S(3) W(2) S(4) 99.97(9) 1_555 1_555 1_555 yes
S(3) W(2) C(51) 94.0(5) 1_555 1_555 1_555 yes
S(3) W(2) C(52) 129.3(6) 1_555 1_555 1_555 yes
S(3) W(2) C(53) 130.9(5) 1_555 1_555 1_555 yes
S(3) W(2) C(54) 99.0(6) 1_555 1_555 1_555 yes
S(3) W(2) C(55) 77.6(3) 1_555 1_555 1_555 yes
S(3) W(2) C(56) 80.9(4) 1_555 1_555 1_555 yes
S(3) W(2) C(57) 107.6(5) 1_555 1_555 1_555 yes
S(3) W(2) C(58) 134.3(4) 1_555 1_555 1_555 yes
S(3) W(2) C(59) 118.7(10) 1_555 1_555 1_555 yes
S(3) W(2) C(60) 84.4(7) 1_555 1_555 1_555 yes
S(4) W(2) C(51) 81.3(4) 1_555 1_555 1_555 yes
S(4) W(2) C(52) 81.1(6) 1_555 1_555 1_555 yes
S(4) W(2) C(53) 110.0(8) 1_555 1_555 1_555 yes
S(4) W(2) C(54) 133.5(4) 1_555 1_555 1_555 yes
S(4) W(2) C(55) 113.0(5) 1_555 1_555 1_555 yes
S(4) W(2) C(56) 97.2(5) 1_555 1_555 1_555 yes
S(4) W(2) C(57) 77.7(4) 1_555 1_555 1_555 yes
S(4) W(2) C(58) 92.3(7) 1_555 1_555 1_555 yes
S(4) W(2) C(59) 124.9(8) 1_555 1_555 1_555 yes
S(4) W(2) C(60) 130.0(5) 1_555 1_555 1_555 yes
C(51) W(2) C(52) 35.5(7) 1_555 1_555 1_555 yes
C(51) W(2) C(53) 55.1(7) 1_555 1_555 1_555 yes
C(51) W(2) C(54) 55.3(5) 1_555 1_555 1_555 yes
C(51) W(2) C(55) 33.8(5) 1_555 1_555 1_555 yes
C(51) W(2) C(56) 174.4(5) 1_555 1_555 1_555 yes
C(51) W(2) C(57) 152.0(7) 1_555 1_555 1_555 yes
C(51) W(2) C(58) 131.5(6) 1_555 1_555 1_555 yes
C(51) W(2) C(59) 128.7(6) 1_555 1_555 1_555 yes
C(51) W(2) C(60) 148.5(7) 1_555 1_555 1_555 yes
C(52) W(2) C(53) 31.2(8) 1_555 1_555 1_555 yes
C(52) W(2) C(54) 54.3(7) 1_555 1_555 1_555 yes
C(52) W(2) C(55) 56.7(5) 1_555 1_555 1_555 yes
C(52) W(2) C(56) 149.7(7) 1_555 1_555 1_555 yes
C(52) W(2) C(57) 121.8(7) 1_555 1_555 1_555 yes
C(52) W(2) C(58) 95.9(8) 1_555 1_555 1_555 yes
C(52) W(2) C(59) 99(1) 1_555 1_555 1_555 yes
C(52) W(2) C(60) 132(1) 1_555 1_555 1_555 yes
C(53) W(2) C(54) 33.0(6) 1_555 1_555 1_555 yes
C(53) W(2) C(55) 55.3(6) 1_555 1_555 1_555 yes
C(53) W(2) C(56) 130.2(7) 1_555 1_555 1_555 yes
C(53) W(2) C(57) 116.0(6) 1_555 1_555 1_555 yes
C(53) W(2) C(58) 83.4(7) 1_555 1_555 1_555 yes
C(53) W(2) C(59) 73.8(8) 1_555 1_555 1_555 yes
C(53) W(2) C(60) 103(1) 1_555 1_555 1_555 yes
C(54) W(2) C(55) 33.3(5) 1_555 1_555 1_555 yes
C(54) W(2) C(56) 127.6(6) 1_555 1_555 1_555 yes
C(54) W(2) C(57) 134.4(6) 1_555 1_555 1_555 yes
C(54) W(2) C(58) 103.8(8) 1_555 1_555 1_555 yes
C(54) W(2) C(59) 79.9(6) 1_555 1_555 1_555 yes
C(54) W(2) C(60) 93.8(8) 1_555 1_555 1_555 yes
C(55) W(2) C(56) 145.4(7) 1_555 1_555 1_555 yes
C(55) W(2) C(57) 167.5(6) 1_555 1_555 1_555 yes
C(55) W(2) C(58) 136.4(7) 1_555 1_555 1_555 yes
C(55) W(2) C(59) 112.5(6) 1_555 1_555 1_555 yes
C(55) W(2) C(60) 116.5(7) 1_555 1_555 1_555 yes
C(56) W(2) C(57) 30.8(5) 1_555 1_555 1_555 yes
C(56) W(2) C(58) 53.8(5) 1_555 1_555 1_555 yes
C(56) W(2) C(59) 56.5(6) 1_555 1_555 1_555 yes
C(56) W(2) C(60) 33.8(7) 1_555 1_555 1_555 yes
C(57) W(2) C(58) 33.0(5) 1_555 1_555 1_555 yes
C(57) W(2) C(59) 55.0(5) 1_555 1_555 1_555 yes
C(57) W(2) C(60) 54.1(5) 1_555 1_555 1_555 yes
C(58) W(2) C(59) 32.6(8) 1_555 1_555 1_555 yes
C(58) W(2) C(60) 55.2(7) 1_555 1_555 1_555 yes
C(59) W(2) C(60) 35.5(8) 1_555 1_555 1_555 yes
W(1) Rh(1) S(1) 53.38(7) 1_555 1_555 1_555 yes
W(1) Rh(1) S(2) 53.42(7) 1_555 1_555 1_555 yes
W(1) Rh(1) P(1) 135.19(7) 1_555 1_555 1_555 yes
W(1) Rh(1) P(2) 125.84(8) 1_555 1_555 1_555 yes
S(1) Rh(1) S(2) 106.65(10) 1_555 1_555 1_555 yes
S(1) Rh(1) P(1) 142.2(1) 1_555 1_555 1_555 yes
S(1) Rh(1) P(2) 87.06(10) 1_555 1_555 1_555 yes
S(2) Rh(1) P(1) 91.13(10) 1_555 1_555 1_555 yes
S(2) Rh(1) P(2) 142.4(1) 1_555 1_555 1_555 yes
P(1) Rh(1) P(2) 98.94(10) 1_555 1_555 1_555 yes
W(2) Rh(2) S(3) 53.32(7) 1_555 1_555 1_555 yes
W(2) Rh(2) S(4) 53.42(7) 1_555 1_555 1_555 yes
W(2) Rh(2) P(3) 128.98(7) 1_555 1_555 1_555 yes
W(2) Rh(2) P(4) 132.41(7) 1_555 1_555 1_555 yes
S(3) Rh(2) S(4) 106.7(1) 1_555 1_555 1_555 yes
S(3) Rh(2) P(3) 138.8(1) 1_555 1_555 1_555 yes
S(3) Rh(2) P(4) 92.76(10) 1_555 1_555 1_555 yes
S(4) Rh(2) P(3) 90.1(1) 1_555 1_555 1_555 yes
S(4) Rh(2) P(4) 138.8(1) 1_555 1_555 1_555 yes
P(3) Rh(2) P(4) 98.61(10) 1_555 1_555 1_555 yes
W(1) S(1) Rh(1) 76.40(8) 1_555 1_555 1_555 yes
W(1) S(2) Rh(1) 76.28(8) 1_555 1_555 1_555 yes
W(2) S(3) Rh(2) 76.77(8) 1_555 1_555 1_555 yes
W(2) S(4) Rh(2) 76.52(8) 1_555 1_555 1_555 yes
Rh(1) P(1) C(11) 106.1(4) 1_555 1_555 1_555 yes
Rh(1) P(1) C(17) 122.9(3) 1_555 1_555 1_555 yes
Rh(1) P(1) C(23) 118.7(3) 1_555 1_555 1_555 yes
C(11) P(1) C(17) 99.5(5) 1_555 1_555 1_555 yes
C(11) P(1) C(23) 103.8(5) 1_555 1_555 1_555 yes
C(17) P(1) C(23) 102.9(5) 1_555 1_555 1_555 yes
Rh(1) P(2) C(29) 113.0(4) 1_555 1_555 1_555 yes
Rh(1) P(2) C(35) 121.9(4) 1_555 1_555 1_555 yes
Rh(1) P(2) C(41) 111.4(3) 1_555 1_555 1_555 yes
C(29) P(2) C(35) 106.4(5) 1_555 1_555 1_555 yes
C(29) P(2) C(41) 102.7(5) 1_555 1_555 1_555 yes
C(35) P(2) C(41) 99.0(5) 1_555 1_555 1_555 yes
Rh(2) P(3) C(61) 112.1(3) 1_555 1_555 1_555 yes
Rh(2) P(3) C(67) 124.1(4) 1_555 1_555 1_555 yes
Rh(2) P(3) C(73) 108.1(3) 1_555 1_555 1_555 yes
C(61) P(3) C(67) 106.1(5) 1_555 1_555 1_555 yes
C(61) P(3) C(73) 104.0(5) 1_555 1_555 1_555 yes
C(67) P(3) C(73) 100.1(5) 1_555 1_555 1_555 yes
Rh(2) P(4) C(79) 124.2(3) 1_555 1_555 1_555 yes
Rh(2) P(4) C(85) 117.6(3) 1_555 1_555 1_555 yes
Rh(2) P(4) C(91) 105.5(4) 1_555 1_555 1_555 yes
C(79) P(4) C(85) 101.2(5) 1_555 1_555 1_555 yes
C(79) P(4) C(91) 100.5(5) 1_555 1_555 1_555 yes
C(85) P(4) C(91) 105.4(5) 1_555 1_555 1_555 yes
F(1) P(5) F(2) 176.7(9) 1_555 1_555 1_555 yes
F(1) P(5) F(3) 89.5(9) 1_555 1_555 1_555 yes
F(1) P(5) F(4) 90.1(8) 1_555 1_555 1_555 yes
F(1) P(5) F(5) 88.8(8) 1_555 1_555 1_555 yes
F(1) P(5) F(6) 89.4(8) 1_555 1_555 1_555 yes
F(2) P(5) F(3) 90.6(9) 1_555 1_555 1_555 yes
F(2) P(5) F(4) 90.0(9) 1_555 1_555 1_555 yes
F(2) P(5) F(5) 87.9(8) 1_555 1_555 1_555 yes
F(2) P(5) F(6) 93.8(9) 1_555 1_555 1_555 yes
F(3) P(5) F(4) 176(1) 1_555 1_555 1_555 yes
F(3) P(5) F(5) 95(1) 1_555 1_555 1_555 yes
F(3) P(5) F(6) 88(1) 1_555 1_555 1_555 yes
F(4) P(5) F(5) 87(1) 1_555 1_555 1_555 yes
F(4) P(5) F(6) 88.4(10) 1_555 1_555 1_555 yes
F(5) P(5) F(6) 175(1) 1_555 1_555 1_555 yes
F(7) P(6) F(8) 172(1) 1_555 1_555 1_555 yes
F(7) P(6) F(9) 94(1) 1_555 1_555 1_555 yes
F(7) P(6) F(10) 87(1) 1_555 1_555 1_555 yes
F(7) P(6) F(11) 102(1) 1_555 1_555 1_555 yes
F(7) P(6) F(12) 84(1) 1_555 1_555 1_555 yes
F(8) P(6) F(9) 89.9(10) 1_555 1_555 1_555 yes
F(8) P(6) F(10) 87.7(10) 1_555 1_555 1_555 yes
F(8) P(6) F(11) 83.6(10) 1_555 1_555 1_555 yes
F(8) P(6) F(12) 88.8(9) 1_555 1_555 1_555 yes
F(9) P(6) F(10) 177(1) 1_555 1_555 1_555 yes
F(9) P(6) F(11) 90.9(10) 1_555 1_555 1_555 yes
F(9) P(6) F(12) 95.6(10) 1_555 1_555 1_555 yes
F(10) P(6) F(11) 90.5(9) 1_555 1_555 1_555 yes
F(10) P(6) F(12) 82.7(9) 1_555 1_555 1_555 yes
F(11) P(6) F(12) 169(1) 1_555 1_555 1_555 yes
W(1) C(1) C(2) 71.6(9) 1_555 1_555 1_555 yes
W(1) C(1) C(5) 74.0(8) 1_555 1_555 1_555 yes
W(1) C(1) H(1) 119.6(10) 1_555 1_555 1_555 no
C(2) C(1) C(5) 106(1) 1_555 1_555 1_555 yes
C(2) C(1) H(1) 126(2) 1_555 1_555 1_555 no
C(5) C(1) H(1) 126(2) 1_555 1_555 1_555 no
W(1) C(2) C(1) 74.1(9) 1_555 1_555 1_555 yes
W(1) C(2) C(3) 73(1) 1_555 1_555 1_555 yes
W(1) C(2) H(2) 118(1) 1_555 1_555 1_555 no
C(1) C(2) C(3) 107(1) 1_555 1_555 1_555 yes
C(1) C(2) H(2) 125(3) 1_555 1_555 1_555 no
C(3) C(2) H(2) 126(3) 1_555 1_555 1_555 no
W(1) C(3) C(2) 73.6(9) 1_555 1_555 1_555 yes
W(1) C(3) C(4) 73.7(9) 1_555 1_555 1_555 yes
W(1) C(3) H(3) 119(1) 1_555 1_555 1_555 no
C(2) C(3) C(4) 108(1) 1_555 1_555 1_555 yes
C(2) C(3) H(3) 124(2) 1_555 1_555 1_555 no
C(4) C(3) H(3) 126(2) 1_555 1_555 1_555 no
W(1) C(4) C(3) 72.3(8) 1_555 1_555 1_555 yes
W(1) C(4) C(5) 74.4(8) 1_555 1_555 1_555 yes
W(1) C(4) H(4) 118(1) 1_555 1_555 1_555 no
C(3) C(4) C(5) 107(1) 1_555 1_555 1_555 yes
C(3) C(4) H(4) 126(2) 1_555 1_555 1_555 no
C(5) C(4) H(4) 126(2) 1_555 1_555 1_555 no
W(1) C(5) C(1) 73.5(8) 1_555 1_555 1_555 yes
W(1) C(5) C(4) 72.9(8) 1_555 1_555 1_555 yes
W(1) C(5) H(5) 120(1) 1_555 1_555 1_555 no
C(1) C(5) C(4) 109(1) 1_555 1_555 1_555 yes
C(1) C(5) H(5) 124(2) 1_555 1_555 1_555 no
C(4) C(5) H(5) 125(2) 1_555 1_555 1_555 no
W(1) C(6) C(7) 72.1(7) 1_555 1_555 1_555 yes
W(1) C(6) C(10) 73.4(7) 1_555 1_555 1_555 yes
W(1) C(6) H(6) 118.6(8) 1_555 1_555 1_555 no
C(7) C(6) C(10) 102(1) 1_555 1_555 1_555 yes
C(7) C(6) H(6) 128(1) 1_555 1_555 1_555 no
C(10) C(6) H(6) 128(1) 1_555 1_555 1_555 no
W(1) C(7) C(6) 72.9(6) 1_555 1_555 1_555 yes
W(1) C(7) C(8) 74.5(8) 1_555 1_555 1_555 yes
W(1) C(7) H(7) 119.8(10) 1_555 1_555 1_555 no
C(6) C(7) C(8) 111(1) 1_555 1_555 1_555 yes
C(6) C(7) H(7) 124(1) 1_555 1_555 1_555 no
C(8) C(7) H(7) 124(1) 1_555 1_555 1_555 no
W(1) C(8) C(7) 72.4(7) 1_555 1_555 1_555 yes
W(1) C(8) C(9) 73.4(7) 1_555 1_555 1_555 yes
W(1) C(8) H(8) 119(1) 1_555 1_555 1_555 no
C(7) C(8) C(9) 107(1) 1_555 1_555 1_555 yes
C(7) C(8) H(8) 125(1) 1_555 1_555 1_555 no
C(9) C(8) H(8) 126(1) 1_555 1_555 1_555 no
W(1) C(9) C(8) 73.1(7) 1_555 1_555 1_555 yes
W(1) C(9) C(10) 72.8(7) 1_555 1_555 1_555 yes
W(1) C(9) H(9) 119.8(10) 1_555 1_555 1_555 no
C(8) C(9) C(10) 107(1) 1_555 1_555 1_555 yes
C(8) C(9) H(9) 126(1) 1_555 1_555 1_555 no
C(10) C(9) H(9) 126(1) 1_555 1_555 1_555 no
W(1) C(10) C(6) 72.5(6) 1_555 1_555 1_555 yes
W(1) C(10) C(9) 73.4(7) 1_555 1_555 1_555 yes
W(1) C(10) H(10) 120.9(9) 1_555 1_555 1_555 no
C(6) C(10) C(9) 110(1) 1_555 1_555 1_555 yes
C(6) C(10) H(10) 124(1) 1_555 1_555 1_555 no
C(9) C(10) H(10) 124(1) 1_555 1_555 1_555 no
P(1) C(11) C(12) 119(1) 1_555 1_555 1_555 yes
P(1) C(11) C(16) 124(1) 1_555 1_555 1_555 yes
C(12) C(11) C(16) 115(1) 1_555 1_555 1_555 yes
C(11) C(12) C(13) 123(1) 1_555 1_555 1_555 yes
C(11) C(12) H(11) 118(1) 1_555 1_555 1_555 no
C(13) C(12) H(11) 118(1) 1_555 1_555 1_555 no
C(12) C(13) C(14) 119(1) 1_555 1_555 1_555 yes
C(12) C(13) H(12) 119(1) 1_555 1_555 1_555 no
C(14) C(13) H(12) 120(1) 1_555 1_555 1_555 no
C(13) C(14) C(15) 118(1) 1_555 1_555 1_555 yes
C(13) C(14) H(13) 121(1) 1_555 1_555 1_555 no
C(15) C(14) H(13) 120(1) 1_555 1_555 1_555 no
C(14) C(15) C(16) 123(1) 1_555 1_555 1_555 yes
C(14) C(15) H(14) 118(1) 1_555 1_555 1_555 no
C(16) C(15) H(14) 118(1) 1_555 1_555 1_555 no
C(11) C(16) C(15) 118(1) 1_555 1_555 1_555 yes
C(11) C(16) H(15) 120(1) 1_555 1_555 1_555 no
C(15) C(16) H(15) 120(1) 1_555 1_555 1_555 no
P(1) C(17) C(18) 122.4(8) 1_555 1_555 1_555 yes
P(1) C(17) C(22) 120.6(8) 1_555 1_555 1_555 yes
C(18) C(17) C(22) 116.9(10) 1_555 1_555 1_555 yes
C(17) C(18) C(19) 120(1) 1_555 1_555 1_555 yes
C(17) C(18) H(16) 119(1) 1_555 1_555 1_555 no
C(19) C(18) H(16) 119(1) 1_555 1_555 1_555 no
C(18) C(19) C(20) 121(1) 1_555 1_555 1_555 yes
C(18) C(19) H(17) 119(1) 1_555 1_555 1_555 no
C(20) C(19) H(17) 119(1) 1_555 1_555 1_555 no
C(19) C(20) C(21) 120(1) 1_555 1_555 1_555 yes
C(19) C(20) H(18) 119(1) 1_555 1_555 1_555 no
C(21) C(20) H(18) 119(1) 1_555 1_555 1_555 no
C(20) C(21) C(22) 117(1) 1_555 1_555 1_555 yes
C(20) C(21) H(19) 121(1) 1_555 1_555 1_555 no
C(22) C(21) H(19) 121(1) 1_555 1_555 1_555 no
C(17) C(22) C(21) 122(1) 1_555 1_555 1_555 yes
C(17) C(22) H(20) 118(1) 1_555 1_555 1_555 no
C(21) C(22) H(20) 118(1) 1_555 1_555 1_555 no
P(1) C(23) C(24) 122.7(9) 1_555 1_555 1_555 yes
P(1) C(23) C(28) 119.7(9) 1_555 1_555 1_555 yes
C(24) C(23) C(28) 117(1) 1_555 1_555 1_555 yes
C(23) C(24) C(25) 120(1) 1_555 1_555 1_555 yes
C(23) C(24) H(21) 119(1) 1_555 1_555 1_555 no
C(25) C(24) H(21) 119(1) 1_555 1_555 1_555 no
C(24) C(25) C(26) 120(1) 1_555 1_555 1_555 yes
C(24) C(25) H(22) 119(1) 1_555 1_555 1_555 no
C(26) C(25) H(22) 119(1) 1_555 1_555 1_555 no
C(25) C(26) C(27) 119(1) 1_555 1_555 1_555 yes
C(25) C(26) H(23) 120(1) 1_555 1_555 1_555 no
C(27) C(26) H(23) 119(1) 1_555 1_555 1_555 no
C(26) C(27) C(28) 120(1) 1_555 1_555 1_555 yes
C(26) C(27) H(24) 119(1) 1_555 1_555 1_555 no
C(28) C(27) H(24) 120(1) 1_555 1_555 1_555 no
C(23) C(28) C(27) 121(1) 1_555 1_555 1_555 yes
C(23) C(28) H(25) 119(1) 1_555 1_555 1_555 no
C(27) C(28) H(25) 119(1) 1_555 1_555 1_555 no
P(2) C(29) C(30) 118.3(9) 1_555 1_555 1_555 yes
P(2) C(29) C(34) 124.0(10) 1_555 1_555 1_555 yes
C(30) C(29) C(34) 117(1) 1_555 1_555 1_555 yes
C(29) C(30) C(31) 123(1) 1_555 1_555 1_555 yes
C(29) C(30) H(26) 118(1) 1_555 1_555 1_555 no
C(31) C(30) H(26) 118(1) 1_555 1_555 1_555 no
C(30) C(31) C(32) 118(1) 1_555 1_555 1_555 yes
C(30) C(31) H(27) 120(1) 1_555 1_555 1_555 no
C(32) C(31) H(27) 120(1) 1_555 1_555 1_555 no
C(31) C(32) C(33) 121(1) 1_555 1_555 1_555 yes
C(31) C(32) H(28) 118(2) 1_555 1_555 1_555 no
C(33) C(32) H(28) 119(1) 1_555 1_555 1_555 no
C(32) C(33) C(34) 122(1) 1_555 1_555 1_555 yes
C(32) C(33) H(29) 118(1) 1_555 1_555 1_555 no
C(34) C(33) H(29) 118(1) 1_555 1_555 1_555 no
C(29) C(34) C(33) 116(1) 1_555 1_555 1_555 yes
C(29) C(34) H(30) 121(1) 1_555 1_555 1_555 no
C(33) C(34) H(30) 121(1) 1_555 1_555 1_555 no
P(2) C(35) C(36) 119.0(8) 1_555 1_555 1_555 yes
P(2) C(35) C(40) 122.5(9) 1_555 1_555 1_555 yes
C(36) C(35) C(40) 118.4(10) 1_555 1_555 1_555 yes
C(35) C(36) C(37) 119(1) 1_555 1_555 1_555 yes
C(35) C(36) H(31) 120(1) 1_555 1_555 1_555 no
C(37) C(36) H(31) 120(1) 1_555 1_555 1_555 no
C(36) C(37) C(38) 120(1) 1_555 1_555 1_555 yes
C(36) C(37) H(32) 119(1) 1_555 1_555 1_555 no
C(38) C(37) H(32) 119(1) 1_555 1_555 1_555 no
C(37) C(38) C(39) 120(1) 1_555 1_555 1_555 yes
C(37) C(38) H(33) 119(1) 1_555 1_555 1_555 no
C(39) C(38) H(33) 119(1) 1_555 1_555 1_555 no
C(38) C(39) C(40) 119(1) 1_555 1_555 1_555 yes
C(38) C(39) H(34) 120(1) 1_555 1_555 1_555 no
C(40) C(39) H(34) 120(1) 1_555 1_555 1_555 no
C(35) C(40) C(39) 121(1) 1_555 1_555 1_555 yes
C(35) C(40) H(35) 119(1) 1_555 1_555 1_555 no
C(39) C(40) H(35) 119(1) 1_555 1_555 1_555 no
P(2) C(41) C(42) 118.8(8) 1_555 1_555 1_555 yes
P(2) C(41) C(46) 122.7(9) 1_555 1_555 1_555 yes
C(42) C(41) C(46) 118(1) 1_555 1_555 1_555 yes
C(41) C(42) C(43) 120(1) 1_555 1_555 1_555 yes
C(41) C(42) H(36) 119(1) 1_555 1_555 1_555 no
C(43) C(42) H(36) 119(1) 1_555 1_555 1_555 no
C(42) C(43) C(44) 118(1) 1_555 1_555 1_555 yes
C(42) C(43) H(37) 120(1) 1_555 1_555 1_555 no
C(44) C(43) H(37) 120(1) 1_555 1_555 1_555 no
C(43) C(44) C(45) 121(1) 1_555 1_555 1_555 yes
C(43) C(44) H(38) 119(1) 1_555 1_555 1_555 no
C(45) C(44) H(38) 119(1) 1_555 1_555 1_555 no
C(44) C(45) C(46) 119(1) 1_555 1_555 1_555 yes
C(44) C(45) H(39) 120(1) 1_555 1_555 1_555 no
C(46) C(45) H(39) 120(1) 1_555 1_555 1_555 no
C(41) C(46) C(45) 121(1) 1_555 1_555 1_555 yes
C(41) C(46) H(40) 119(1) 1_555 1_555 1_555 no
C(45) C(46) H(40) 119(1) 1_555 1_555 1_555 no
W(2) C(51) C(52) 69.9(9) 1_555 1_555 1_555 yes
W(2) C(51) C(55) 74.6(8) 1_555 1_555 1_555 yes
W(2) C(51) H(51) 119.9(9) 1_555 1_555 1_555 no
C(52) C(51) C(55) 105(1) 1_555 1_555 1_555 yes
C(52) C(51) H(51) 127(2) 1_555 1_555 1_555 no
C(55) C(51) H(51) 126(2) 1_555 1_555 1_555 no
W(2) C(52) C(51) 74.5(7) 1_555 1_555 1_555 yes
W(2) C(52) C(53) 78(1) 1_555 1_555 1_555 yes
W(2) C(52) H(52) 114(1) 1_555 1_555 1_555 no
C(51) C(52) C(53) 109(1) 1_555 1_555 1_555 yes
C(51) C(52) H(52) 124(3) 1_555 1_555 1_555 no
C(53) C(52) H(52) 125(3) 1_555 1_555 1_555 no
W(2) C(53) C(52) 70(1) 1_555 1_555 1_555 yes
W(2) C(53) C(54) 73(1) 1_555 1_555 1_555 yes
W(2) C(53) H(53) 122(1) 1_555 1_555 1_555 no
C(52) C(53) C(54) 109(1) 1_555 1_555 1_555 yes
C(52) C(53) H(53) 125(3) 1_555 1_555 1_555 no
C(54) C(53) H(53) 125(3) 1_555 1_555 1_555 no
W(2) C(54) C(53) 73.9(9) 1_555 1_555 1_555 yes
W(2) C(54) C(55) 73.8(8) 1_555 1_555 1_555 yes
W(2) C(54) H(54) 118(1) 1_555 1_555 1_555 no
C(53) C(54) C(55) 109(1) 1_555 1_555 1_555 yes
C(53) C(54) H(54) 125(2) 1_555 1_555 1_555 no
C(55) C(54) H(54) 125(2) 1_555 1_555 1_555 no
W(2) C(55) C(51) 71.6(7) 1_555 1_555 1_555 yes
W(2) C(55) C(54) 72.8(8) 1_555 1_555 1_555 yes
W(2) C(55) H(55) 120.4(9) 1_555 1_555 1_555 no
C(51) C(55) C(54) 106(1) 1_555 1_555 1_555 yes
C(51) C(55) H(55) 126(2) 1_555 1_555 1_555 no
C(54) C(55) H(55) 126(1) 1_555 1_555 1_555 no
W(2) C(56) C(57) 74.7(9) 1_555 1_555 1_555 yes
W(2) C(56) C(60) 71.8(9) 1_555 1_555 1_555 yes
W(2) C(56) H(56) 119.5(9) 1_555 1_555 1_555 no
C(57) C(56) C(60) 108(1) 1_555 1_555 1_555 yes
C(57) C(56) H(56) 123(2) 1_555 1_555 1_555 no
C(60) C(56) H(56) 127(2) 1_555 1_555 1_555 no
W(2) C(57) C(56) 74.5(9) 1_555 1_555 1_555 yes
W(2) C(57) C(58) 71.3(8) 1_555 1_555 1_555 yes
W(2) C(57) H(57) 120(1) 1_555 1_555 1_555 no
C(56) C(57) C(58) 109(1) 1_555 1_555 1_555 yes
C(56) C(57) H(57) 127(2) 1_555 1_555 1_555 no
C(58) C(57) H(57) 122(2) 1_555 1_555 1_555 no
W(2) C(58) C(57) 75.7(8) 1_555 1_555 1_555 yes
W(2) C(58) C(59) 73.4(10) 1_555 1_555 1_555 yes
W(2) C(58) H(58) 118(1) 1_555 1_555 1_555 no
C(57) C(58) C(59) 110(1) 1_555 1_555 1_555 yes
C(57) C(58) H(58) 128(2) 1_555 1_555 1_555 no
C(59) C(58) H(58) 120(2) 1_555 1_555 1_555 no
W(2) C(59) C(58) 74.0(10) 1_555 1_555 1_555 yes
W(2) C(59) C(60) 73.3(9) 1_555 1_555 1_555 yes
W(2) C(59) H(59) 117(1) 1_555 1_555 1_555 no
C(58) C(59) C(60) 105(1) 1_555 1_555 1_555 yes
C(58) C(59) H(59) 131(3) 1_555 1_555 1_555 no
C(60) C(59) H(59) 123(3) 1_555 1_555 1_555 no
W(2) C(60) C(56) 74.4(7) 1_555 1_555 1_555 yes
W(2) C(60) C(59) 71.3(10) 1_555 1_555 1_555 yes
W(2) C(60) H(60) 119(1) 1_555 1_555 1_555 no
C(56) C(60) C(59) 105(1) 1_555 1_555 1_555 yes
C(56) C(60) H(60) 124(3) 1_555 1_555 1_555 no
C(59) C(60) H(60) 130(3) 1_555 1_555 1_555 no
P(3) C(61) C(62) 118.3(9) 1_555 1_555 1_555 yes
P(3) C(61) C(66) 124.9(9) 1_555 1_555 1_555 yes
C(62) C(61) C(66) 116(1) 1_555 1_555 1_555 yes
C(61) C(62) C(63) 121(1) 1_555 1_555 1_555 yes
C(61) C(62) H(61) 119(1) 1_555 1_555 1_555 no
C(63) C(62) H(61) 119(1) 1_555 1_555 1_555 no
C(62) C(63) C(64) 119(1) 1_555 1_555 1_555 yes
C(62) C(63) H(62) 120(1) 1_555 1_555 1_555 no
C(64) C(63) H(62) 120(1) 1_555 1_555 1_555 no
C(63) C(64) C(65) 119(1) 1_555 1_555 1_555 yes
C(63) C(64) H(63) 119(1) 1_555 1_555 1_555 no
C(65) C(64) H(63) 120(1) 1_555 1_555 1_555 no
C(64) C(65) C(66) 120(1) 1_555 1_555 1_555 yes
C(64) C(65) H(64) 119(1) 1_555 1_555 1_555 no
C(66) C(65) H(64) 119(1) 1_555 1_555 1_555 no
C(61) C(66) C(65) 121(1) 1_555 1_555 1_555 yes
C(61) C(66) H(65) 119(1) 1_555 1_555 1_555 no
C(65) C(66) H(65) 118(1) 1_555 1_555 1_555 no
P(3) C(67) C(68) 123.3(9) 1_555 1_555 1_555 yes
P(3) C(67) C(72) 117.6(9) 1_555 1_555 1_555 yes
C(68) C(67) C(72) 118(1) 1_555 1_555 1_555 yes
C(67) C(68) C(69) 120(1) 1_555 1_555 1_555 yes
C(67) C(68) H(66) 119(1) 1_555 1_555 1_555 no
C(69) C(68) H(66) 119(1) 1_555 1_555 1_555 no
C(68) C(69) C(70) 121(1) 1_555 1_555 1_555 yes
C(68) C(69) H(67) 118(1) 1_555 1_555 1_555 no
C(70) C(69) H(67) 119(1) 1_555 1_555 1_555 no
C(69) C(70) C(71) 118(1) 1_555 1_555 1_555 yes
C(69) C(70) H(68) 120(1) 1_555 1_555 1_555 no
C(71) C(70) H(68) 120(2) 1_555 1_555 1_555 no
C(70) C(71) C(72) 123(1) 1_555 1_555 1_555 yes
C(70) C(71) H(69) 118(1) 1_555 1_555 1_555 no
C(72) C(71) H(69) 118(1) 1_555 1_555 1_555 no
C(67) C(72) C(71) 117(1) 1_555 1_555 1_555 yes
C(67) C(72) H(70) 121(1) 1_555 1_555 1_555 no
C(71) C(72) H(70) 121(1) 1_555 1_555 1_555 no
P(3) C(73) C(74) 121.8(8) 1_555 1_555 1_555 yes
P(3) C(73) C(78) 119.2(8) 1_555 1_555 1_555 yes
C(74) C(73) C(78) 118.9(9) 1_555 1_555 1_555 yes
C(73) C(74) C(75) 119(1) 1_555 1_555 1_555 yes
C(73) C(74) H(71) 120(1) 1_555 1_555 1_555 no
C(75) C(74) H(71) 120(1) 1_555 1_555 1_555 no
C(74) C(75) C(76) 121(1) 1_555 1_555 1_555 yes
C(74) C(75) H(72) 118(1) 1_555 1_555 1_555 no
C(76) C(75) H(72) 119(1) 1_555 1_555 1_555 no
C(75) C(76) C(77) 118(1) 1_555 1_555 1_555 yes
C(75) C(76) H(73) 120(1) 1_555 1_555 1_555 no
C(77) C(76) H(73) 120(1) 1_555 1_555 1_555 no
C(76) C(77) C(78) 121(1) 1_555 1_555 1_555 yes
C(76) C(77) H(74) 119(1) 1_555 1_555 1_555 no
C(78) C(77) H(74) 119(1) 1_555 1_555 1_555 no
C(73) C(78) C(77) 119(1) 1_555 1_555 1_555 yes
C(73) C(78) H(75) 120.4(10) 1_555 1_555 1_555 no
C(77) C(78) H(75) 120(1) 1_555 1_555 1_555 no
P(4) C(79) C(80) 122.1(8) 1_555 1_555 1_555 yes
P(4) C(79) C(84) 119.4(9) 1_555 1_555 1_555 yes
C(80) C(79) C(84) 118.5(10) 1_555 1_555 1_555 yes
C(79) C(80) C(81) 119(1) 1_555 1_555 1_555 yes
C(79) C(80) H(76) 120(1) 1_555 1_555 1_555 no
C(81) C(80) H(76) 120(1) 1_555 1_555 1_555 no
C(80) C(81) C(82) 120(1) 1_555 1_555 1_555 yes
C(80) C(81) H(77) 119(1) 1_555 1_555 1_555 no
C(82) C(81) H(77) 119(1) 1_555 1_555 1_555 no
C(81) C(82) C(83) 119(1) 1_555 1_555 1_555 yes
C(81) C(82) H(78) 120(1) 1_555 1_555 1_555 no
C(83) C(82) H(78) 120(1) 1_555 1_555 1_555 no
C(82) C(83) C(84) 120(1) 1_555 1_555 1_555 yes
C(82) C(83) H(79) 119(1) 1_555 1_555 1_555 no
C(84) C(83) H(79) 119(1) 1_555 1_555 1_555 no
C(79) C(84) C(83) 120(1) 1_555 1_555 1_555 yes
C(79) C(84) H(80) 119(1) 1_555 1_555 1_555 no
C(83) C(84) H(80) 119(1) 1_555 1_555 1_555 no
P(4) C(85) C(86) 120.4(9) 1_555 1_555 1_555 yes
P(4) C(85) C(90) 123.2(9) 1_555 1_555 1_555 yes
C(86) C(85) C(90) 116(1) 1_555 1_555 1_555 yes
C(85) C(86) C(87) 120(1) 1_555 1_555 1_555 yes
C(85) C(86) H(81) 119(1) 1_555 1_555 1_555 no
C(87) C(86) H(81) 119(1) 1_555 1_555 1_555 no
C(86) C(87) C(88) 121(1) 1_555 1_555 1_555 yes
C(86) C(87) H(82) 119(1) 1_555 1_555 1_555 no
C(88) C(87) H(82) 119(1) 1_555 1_555 1_555 no
C(87) C(88) C(89) 116(1) 1_555 1_555 1_555 yes
C(87) C(88) H(83) 121(1) 1_555 1_555 1_555 no
C(89) C(88) H(83) 121(1) 1_555 1_555 1_555 no
C(88) C(89) C(90) 123(1) 1_555 1_555 1_555 yes
C(88) C(89) H(84) 118(1) 1_555 1_555 1_555 no
C(90) C(89) H(84) 118(1) 1_555 1_555 1_555 no
C(85) C(90) C(89) 120(1) 1_555 1_555 1_555 yes
C(85) C(90) H(85) 119(1) 1_555 1_555 1_555 no
C(89) C(90) H(85) 119(1) 1_555 1_555 1_555 no
P(4) C(91) C(92) 127(1) 1_555 1_555 1_555 yes
P(4) C(91) C(96) 120(1) 1_555 1_555 1_555 yes
C(92) C(91) C(96) 112(1) 1_555 1_555 1_555 yes
C(91) C(92) C(93) 122(1) 1_555 1_555 1_555 yes
C(91) C(92) H(86) 117(1) 1_555 1_555 1_555 no
C(93) C(92) H(86) 119(1) 1_555 1_555 1_555 no
C(92) C(93) C(94) 121(1) 1_555 1_555 1_555 yes
C(92) C(93) H(87) 119(2) 1_555 1_555 1_555 no
C(94) C(93) H(87) 119(2) 1_555 1_555 1_555 no
C(93) C(94) C(95) 118(1) 1_555 1_555 1_555 yes
C(93) C(94) H(88) 121(2) 1_555 1_555 1_555 no
C(95) C(94) H(88) 119(2) 1_555 1_555 1_555 no
C(94) C(95) C(96) 120(1) 1_555 1_555 1_555 yes
C(94) C(95) H(89) 120(1) 1_555 1_555 1_555 no
C(96) C(95) H(89) 119(1) 1_555 1_555 1_555 no
C(91) C(96) C(95) 123(1) 1_555 1_555 1_555 yes
C(91) C(96) H(90) 118(1) 1_555 1_555 1_555 no
C(95) C(96) H(90) 118(1) 1_555 1_555 1_555 no
O(1) C(101) C(102) 120(1) 1_555 1_555 1_555 yes
O(1) C(101) C(103) 120(1) 1_555 1_555 1_555 yes
C(102) C(101) C(103) 118(1) 1_555 1_555 1_555 yes
C(101) C(102) H(101) 109(1) 1_555 1_555 1_555 no
C(101) C(102) H(102) 109(1) 1_555 1_555 1_555 no
C(101) C(102) H(103) 109(1) 1_555 1_555 1_555 no
H(101) C(102) H(102) 109(1) 1_555 1_555 1_555 no
H(101) C(102) H(103) 109(2) 1_555 1_555 1_555 no
H(102) C(102) H(103) 109(1) 1_555 1_555 1_555 no
C(101) C(103) H(104) 109(1) 1_555 1_555 1_555 no
C(101) C(103) H(105) 109(1) 1_555 1_555 1_555 no
C(101) C(103) H(106) 108(1) 1_555 1_555 1_555 no
H(104) C(103) H(105) 110(1) 1_555 1_555 1_555 no
H(104) C(103) H(106) 109(1) 1_555 1_555 1_555 no
H(105) C(103) H(106) 109(1) 1_555 1_555 1_555 no
O(2) C(104) C(105) 110(4) 1_555 1_555 1_555 yes
O(2) C(104) C(106) 114(4) 1_555 1_555 1_555 yes
C(105) C(104) C(106) 128(5) 1_555 1_555 1_555 yes
C(104) C(105) H(107) 112(5) 1_555 1_555 1_555 no
C(104) C(105) H(108) 106(4) 1_555 1_555 1_555 no
C(104) C(105) H(109) 108(5) 1_555 1_555 1_555 no
H(107) C(105) H(108) 107(5) 1_555 1_555 1_555 no
H(107) C(105) H(109) 115(5) 1_555 1_555 1_555 no
H(108) C(105) H(109) 105(5) 1_555 1_555 1_555 no
C(104) C(106) H(110) 109(4) 1_555 1_555 1_555 no
C(104) C(106) H(111) 111(4) 1_555 1_555 1_555 no
C(104) C(106) H(112) 112(4) 1_555 1_555 1_555 no
H(110) C(106) H(111) 105(4) 1_555 1_555 1_555 no
H(110) C(106) H(112) 105(4) 1_555 1_555 1_555 no
H(111) C(106) H(112) 111(4) 1_555 1_555 1_555 no

loop_
_geom_bond_atom_site_label_1
_geom_bond_atom_site_label_2
_geom_bond_distance
_geom_bond_site_symmetry_1
_geom_bond_site_symmetry_2
_geom_bond_publ_flag
W(1) Rh(1) 2.8699(9) 1_555 1_555 yes
W(1) S(1) 2.370(3) 1_555 1_555 yes
W(1) S(2) 2.372(3) 1_555 1_555 yes
W(1) C(1) 2.35(1) 1_555 1_555 yes
W(1) C(2) 2.31(2) 1_555 1_555 yes
W(1) C(3) 2.31(1) 1_555 1_555 yes
W(1) C(4) 2.33(1) 1_555 1_555 yes
W(1) C(5) 2.35(1) 1_555 1_555 yes
W(1) C(6) 2.35(1) 1_555 1_555 yes
W(1) C(7) 2.34(1) 1_555 1_555 yes
W(1) C(8) 2.37(1) 1_555 1_555 yes
W(1) C(9) 2.37(1) 1_555 1_555 yes
W(1) C(10) 2.37(1) 1_555 1_555 yes
W(2) Rh(2) 2.885(1) 1_555 1_555 yes
W(2) S(3) 2.376(3) 1_555 1_555 yes
W(2) S(4) 2.382(3) 1_555 1_555 yes
W(2) C(51) 2.36(1) 1_555 1_555 yes
W(2) C(52) 2.30(1) 1_555 1_555 yes
W(2) C(53) 2.39(2) 1_555 1_555 yes
W(2) C(54) 2.38(1) 1_555 1_555 yes
W(2) C(55) 2.39(1) 1_555 1_555 yes
W(2) C(56) 2.38(1) 1_555 1_555 yes
W(2) C(57) 2.38(1) 1_555 1_555 yes
W(2) C(58) 2.33(1) 1_555 1_555 yes
W(2) C(59) 2.32(2) 1_555 1_555 yes
W(2) C(60) 2.35(1) 1_555 1_555 yes
Rh(1) S(1) 2.269(3) 1_555 1_555 yes
Rh(1) S(2) 2.273(3) 1_555 1_555 yes
Rh(1) P(1) 2.277(3) 1_555 1_555 yes
Rh(1) P(2) 2.262(3) 1_555 1_555 yes
Rh(2) S(3) 2.267(3) 1_555 1_555 yes
Rh(2) S(4) 2.274(3) 1_555 1_555 yes
Rh(2) P(3) 2.262(3) 1_555 1_555 yes
Rh(2) P(4) 2.262(3) 1_555 1_555 yes
P(1) C(11) 1.84(1) 1_555 1_555 yes
P(1) C(17) 1.83(1) 1_555 1_555 yes
P(1) C(23) 1.83(1) 1_555 1_555 yes
P(2) C(29) 1.81(1) 1_555 1_555 yes
P(2) C(35) 1.82(1) 1_555 1_555 yes
P(2) C(41) 1.87(1) 1_555 1_555 yes
P(3) C(61) 1.84(1) 1_555 1_555 yes
P(3) C(67) 1.83(1) 1_555 1_555 yes
P(3) C(73) 1.841(10) 1_555 1_555 yes
P(4) C(79) 1.837(10) 1_555 1_555 yes
P(4) C(85) 1.843(10) 1_555 1_555 yes
P(4) C(91) 1.83(1) 1_555 1_555 yes
P(5) F(1) 1.498(9) 1_555 1_555 yes
P(5) F(2) 1.513(8) 1_555 1_555 yes
P(5) F(3) 1.48(1) 1_555 1_555 yes
P(5) F(4) 1.504(10) 1_555 1_555 yes
P(5) F(5) 1.494(8) 1_555 1_555 yes
P(5) F(6) 1.476(8) 1_555 1_555 yes
P(6) F(7) 1.43(1) 1_555 1_555 yes
P(6) F(8) 1.51(1) 1_555 1_555 yes
P(6) F(9) 1.45(1) 1_555 1_555 yes
P(6) F(10) 1.52(1) 1_555 1_555 yes
P(6) F(11) 1.471(10) 1_555 1_555 yes
P(6) F(12) 1.53(1) 1_555 1_555 yes
O(1) C(101) 1.18(2) 1_555 1_555 yes
O(2) C(104) 1.19(1) 1_555 1_555 yes
C(1) C(2) 1.38(3) 1_555 1_555 yes
C(1) C(5) 1.31(2) 1_555 1_555 yes
C(2) C(3) 1.31(3) 1_555 1_555 yes
C(3) C(4) 1.36(3) 1_555 1_555 yes
C(4) C(5) 1.32(2) 1_555 1_555 yes
C(6) C(7) 1.41(2) 1_555 1_555 yes
C(6) C(10) 1.39(2) 1_555 1_555 yes
C(7) C(8) 1.34(2) 1_555 1_555 yes
C(8) C(9) 1.37(2) 1_555 1_555 yes
C(9) C(10) 1.38(2) 1_555 1_555 yes
C(11) C(12) 1.36(2) 1_555 1_555 yes
C(11) C(16) 1.38(2) 1_555 1_555 yes
C(12) C(13) 1.37(2) 1_555 1_555 yes
C(13) C(14) 1.34(2) 1_555 1_555 yes
C(14) C(15) 1.33(2) 1_555 1_555 yes
C(15) C(16) 1.39(2) 1_555 1_555 yes
C(17) C(18) 1.40(1) 1_555 1_555 yes
C(17) C(22) 1.40(1) 1_555 1_555 yes
C(18) C(19) 1.38(2) 1_555 1_555 yes
C(19) C(20) 1.35(2) 1_555 1_555 yes
C(20) C(21) 1.40(2) 1_555 1_555 yes
C(21) C(22) 1.38(2) 1_555 1_555 yes
C(23) C(24) 1.40(2) 1_555 1_555 yes
C(23) C(28) 1.38(1) 1_555 1_555 yes
C(24) C(25) 1.41(2) 1_555 1_555 yes
C(25) C(26) 1.34(2) 1_555 1_555 yes
C(26) C(27) 1.38(2) 1_555 1_555 yes
C(27) C(28) 1.37(2) 1_555 1_555 yes
C(29) C(30) 1.40(2) 1_555 1_555 yes
C(29) C(34) 1.44(2) 1_555 1_555 yes
C(30) C(31) 1.39(2) 1_555 1_555 yes
C(31) C(32) 1.36(2) 1_555 1_555 yes
C(32) C(33) 1.36(2) 1_555 1_555 yes
C(33) C(34) 1.42(2) 1_555 1_555 yes
C(35) C(36) 1.41(1) 1_555 1_555 yes
C(35) C(40) 1.40(1) 1_555 1_555 yes
C(36) C(37) 1.41(1) 1_555 1_555 yes
C(37) C(38) 1.35(2) 1_555 1_555 yes
C(38) C(39) 1.39(2) 1_555 1_555 yes
C(39) C(40) 1.36(2) 1_555 1_555 yes
C(41) C(42) 1.39(1) 1_555 1_555 yes
C(41) C(46) 1.35(1) 1_555 1_555 yes
C(42) C(43) 1.39(2) 1_555 1_555 yes
C(43) C(44) 1.36(2) 1_555 1_555 yes
C(44) C(45) 1.36(2) 1_555 1_555 yes
C(45) C(46) 1.37(2) 1_555 1_555 yes
C(51) C(52) 1.42(3) 1_555 1_555 yes
C(51) C(55) 1.38(2) 1_555 1_555 yes
C(52) C(53) 1.26(3) 1_555 1_555 yes
C(53) C(54) 1.36(3) 1_555 1_555 yes
C(54) C(55) 1.37(2) 1_555 1_555 yes
C(56) C(57) 1.27(2) 1_555 1_555 yes
C(56) C(60) 1.38(3) 1_555 1_555 yes
C(57) C(58) 1.34(2) 1_555 1_555 yes
C(58) C(59) 1.31(3) 1_555 1_555 yes
C(59) C(60) 1.42(3) 1_555 1_555 yes
C(61) C(62) 1.39(1) 1_555 1_555 yes
C(61) C(66) 1.39(1) 1_555 1_555 yes
C(62) C(63) 1.37(2) 1_555 1_555 yes
C(63) C(64) 1.40(2) 1_555 1_555 yes
C(64) C(65) 1.34(2) 1_555 1_555 yes
C(65) C(66) 1.36(2) 1_555 1_555 yes
C(67) C(68) 1.38(1) 1_555 1_555 yes
C(67) C(72) 1.40(2) 1_555 1_555 yes
C(68) C(69) 1.35(2) 1_555 1_555 yes
C(69) C(70) 1.38(2) 1_555 1_555 yes
C(70) C(71) 1.29(2) 1_555 1_555 yes
C(71) C(72) 1.42(2) 1_555 1_555 yes
C(73) C(74) 1.40(1) 1_555 1_555 yes
C(73) C(78) 1.40(1) 1_555 1_555 yes
C(74) C(75) 1.38(2) 1_555 1_555 yes
C(75) C(76) 1.38(2) 1_555 1_555 yes
C(76) C(77) 1.36(2) 1_555 1_555 yes
C(77) C(78) 1.40(1) 1_555 1_555 yes
C(79) C(80) 1.36(1) 1_555 1_555 yes
C(79) C(84) 1.39(1) 1_555 1_555 yes
C(80) C(81) 1.39(2) 1_555 1_555 yes
C(81) C(82) 1.36(2) 1_555 1_555 yes
C(82) C(83) 1.34(2) 1_555 1_555 yes
C(83) C(84) 1.37(2) 1_555 1_555 yes
C(85) C(86) 1.37(2) 1_555 1_555 yes
C(85) C(90) 1.34(2) 1_555 1_555 yes
C(86) C(87) 1.39(2) 1_555 1_555 yes
C(87) C(88) 1.34(2) 1_555 1_555 yes
C(88) C(89) 1.30(2) 1_555 1_555 yes
C(89) C(90) 1.38(2) 1_555 1_555 yes
C(91) C(92) 1.33(2) 1_555 1_555 yes
C(91) C(96) 1.34(2) 1_555 1_555 yes
C(92) C(93) 1.39(2) 1_555 1_555 yes
C(93) C(94) 1.29(3) 1_555 1_555 yes
C(94) C(95) 1.28(2) 1_555 1_555 yes
C(95) C(96) 1.40(2) 1_555 1_555 yes
C(101) C(102) 1.50(2) 1_555 1_555 yes
C(101) C(103) 1.48(2) 1_555 1_555 yes
C(104) C(105) 1.49(1) 1_555 1_555 yes
C(104) C(106) 1.49(1) 1_555 1_555 yes
